data_4339308
loop_
_publ_author_name
'Natrajan, Louise S.'
'Timmins, Phillipa L.'
'Lunn, Matthew'
'Heath, Sarah L.'

_publ_section_title
;
 Luminescent dinuclear lanthanide complexes of 5-Me-HXTA.
;
_journal_issue 25
_journal_name_full 'Inorganic chemistry'
_journal_page_first 10877
_journal_page_last 10886
_journal_paper_doi 10.1021/ic701366f
_journal_volume 46
_journal_year 2007
_chemical_formula_sum 'C34 H33.75 Dy2 N4 Na4 O31.13'
_chemical_formula_weight 1413.36
_chemical_name_common 'compound 5'
_chemical_name_systematic
; 
 ? 
;
_space_group_IT_number 2
_symmetry_cell_setting triclinic
_symmetry_space_group_name_Hall '-P 1'
_symmetry_space_group_name_H-M 'P -1'
_atom_sites_solution_hydrogens geom
_atom_sites_solution_primary direct
_atom_sites_solution_secondary difmap
_audit_creation_method SHELXL-97
_cell_angle_alpha 94.8640(10)
_cell_angle_beta 99.3070(10)
_cell_angle_gamma 108.6030(10)
_cell_formula_units_Z 8
_cell_length_a 16.9031(8)
_cell_length_b 17.4094(8)
_cell_length_c 39.6714(18)
_cell_measurement_reflns_used 8192
_cell_measurement_temperature 150(2)
_cell_measurement_theta_max 29.17
_cell_measurement_theta_min 2.63
_cell_volume 10801.9(9)
_computing_cell_refinement 'Bruker SMART'
_computing_data_collection 'Bruker SMART'
_computing_data_reduction 'Bruker SAINT'
_computing_molecular_graphics 'Bruker SHELXTL'
_computing_publication_material 'Bruker SHELXTL'
_computing_structure_refinement 'SHELXL-97 (Sheldrick, 1997)'
_computing_structure_solution 'SHELXS-97 (Sheldrick, 1990)'
_diffrn_ambient_temperature 150(2)
_diffrn_measured_fraction_theta_full 0.968
_diffrn_measured_fraction_theta_max 0.911
_diffrn_measurement_device_type 'Bruker CCD 1K Diffractometer'
_diffrn_measurement_method 'phi and omega scans'
_diffrn_radiation_monochromator graphite
_diffrn_radiation_source 'fine-focus sealed tube'
_diffrn_radiation_type MoK\a
_diffrn_radiation_wavelength 0.71073
_diffrn_reflns_av_R_equivalents 0.0301
_diffrn_reflns_av_sigmaI/netI 0.0777
_diffrn_reflns_limit_h_max 22
_diffrn_reflns_limit_h_min -21
_diffrn_reflns_limit_k_max 21
_diffrn_reflns_limit_k_min -22
_diffrn_reflns_limit_l_max 35
_diffrn_reflns_limit_l_min -52
_diffrn_reflns_number 72357
_diffrn_reflns_theta_full 27.50
_diffrn_reflns_theta_max 28.45
_diffrn_reflns_theta_min 1.30
_exptl_absorpt_coefficient_mu 2.871
_exptl_absorpt_correction_T_max 0.801
_exptl_absorpt_correction_T_min 0.528
_exptl_absorpt_correction_type semi-empirical
_exptl_absorpt_process_details 'repeated and equivalent reflections'
_exptl_crystal_colour Colourless
_exptl_crystal_density_diffrn 1.738
_exptl_crystal_density_method 'not measured'
_exptl_crystal_description Block
_exptl_crystal_F_000 5526
_exptl_crystal_size_max 0.45
_exptl_crystal_size_mid 0.30
_exptl_crystal_size_min 0.17
_refine_diff_density_max 6.357
_refine_diff_density_min -1.777
_refine_diff_density_rms 0.264
_refine_ls_extinction_method none
_refine_ls_goodness_of_fit_ref 1.018
_refine_ls_hydrogen_treatment mixed
_refine_ls_matrix_type full
_refine_ls_number_parameters 2752
_refine_ls_number_reflns 49671
_refine_ls_number_restraints 0
_refine_ls_restrained_S_all 1.018
_refine_ls_R_factor_all 0.0988
_refine_ls_R_factor_gt 0.0647
_refine_ls_shift/su_max 0.002
_refine_ls_shift/su_mean 0.000
_refine_ls_structure_factor_coef Fsqd
_refine_ls_weighting_details 'calc w=1/[\s^2^(Fo^2^)+(0.1144P)^2^+0.0000P] where P=(Fo^2^+2Fc^2^)/3'
_refine_ls_weighting_scheme calc
_refine_ls_wR_factor_gt 0.1787
_refine_ls_wR_factor_ref 0.1983
_reflns_number_gt 31749
_reflns_number_total 49671
_reflns_threshold_expression >2sigma(I)
_cod_data_source_file ic701366f-file001.cif
_cod_data_source_block ihs38s
_cod_depositor_comments
;
The following automatic conversions were performed:

'_symmetry_cell_setting' value 'Triclinic' changed to 'triclinic'
according to
/usr/data/users/saulius/automatic-downloads/retrospective/ACS/lib/dictionaries/cif_core.dic
dictionary named 'cif_core.dic' version 2.4.2 from 2011-04-26.

Automatic conversion script
Id: cif_fix_values 2281 2013-09-26 08:29:07Z andrius 
;
_cod_original_sg_symbol_H-M P-1
_cod_database_code 4339308

loop_
_symmetry_equiv_pos_as_xyz
'x, y, z'
'-x, -y, -z'

loop_
_atom_site_label
_atom_site_type_symbol
_atom_site_fract_x
_atom_site_fract_y
_atom_site_fract_z
_atom_site_U_iso_or_equiv
_atom_site_adp_type
_atom_site_occupancy
_atom_site_symmetry_multiplicity
_atom_site_calc_flag
_atom_site_refinement_flags
_atom_site_disorder_assembly
_atom_site_disorder_group
Dy1 Dy 0.24198(2) 0.22756(2) 0.812104(9) 0.01609(8) Uani 1 1 d . . .
Dy2 Dy 0.32159(2) 0.43571(2) 0.867112(9) 0.01813(9) Uani 1 1 d . . .
Dy3 Dy -0.26754(2) -0.33113(2) 0.689811(9) 0.01913(9) Uani 1 1 d . . .
Dy4 Dy -0.35167(2) -0.54052(2) 0.635362(10) 0.02315(9) Uani 1 1 d . . .
Dy5 Dy 0.74827(2) 1.00316(2) 0.876183(10) 0.01924(9) Uani 1 1 d . . .
Dy6 Dy 0.65959(2) 1.03288(2) 0.956431(9) 0.01886(9) Uani 1 1 d . . .
Dy7 Dy -0.66992(2) -1.13161(2) 0.548897(10) 0.02112(9) Uani 1 1 d . . .
Dy8 Dy -0.76638(2) -1.10658(2) 0.627792(10) 0.02199(9) Uani 1 1 d . . .
Na1 Na -0.1538(2) -0.0122(2) 0.77546(8) 0.0270(7) Uani 1 1 d . . .
Na2 Na 0.3412(2) 0.7891(2) 0.90842(9) 0.0286(8) Uani 1 1 d . . .
Na3 Na 0.1287(2) -0.0893(2) 0.72744(9) 0.0288(8) Uani 1 1 d . . .
Na4 Na 1.0272(2) 0.9023(2) 0.82405(9) 0.0305(8) Uani 1 1 d . . .
Na5 Na 0.1417(2) 0.7975(2) 0.86661(10) 0.0341(8) Uani 1 1 d . . .
Na6 Na -0.4678(2) -0.7936(2) 0.57318(9) 0.0313(8) Uani 1 1 d . . .
Na7 Na 0.6844(3) 0.7670(2) 1.05660(10) 0.0388(9) Uani 1 1 d . . .
Na8 Na -0.3496(3) -0.8891(2) 0.60456(11) 0.0416(9) Uani 1 1 d . . .
Na9 Na -0.5000 -0.5000 0.5000 0.0509(16) Uani 1 2 d S . .
Na10 Na 0.4768(3) 1.2269(3) 1.04286(11) 0.0457(10) Uani 1 1 d . . .
Na11 Na 0.4409(3) 0.8664(4) 0.77705(12) 0.0797(18) Uani 1 1 d . . .
Na12 Na 0.4537(4) 0.3889(4) 1.00054(14) 0.0792(17) Uani 1 1 d . . .
Na13 Na -0.4685(4) -0.9790(5) 0.73014(14) 0.096(2) Uani 1 1 d . . .
Na14 Na 0.0656(4) -0.0420(4) 0.77206(17) 0.0873(18) Uani 1 1 d . . .
Na15 Na 0.2615(4) 0.7635(4) 0.84988(16) 0.0841(17) Uani 1 1 d . . .
Na16 Na 0.1701(4) 0.2084(4) 0.92052(16) 0.0842(17) Uani 1 1 d . . .
Na17 Na 0.9987(4) 1.0855(4) 1.06954(16) 0.0261(14) Uani 0.50 1 d P . .
N1 N 0.1355(4) 0.2295(4) 0.75866(18) 0.0220(14) Uani 1 1 d . . .
N2 N 0.2014(4) 0.4349(4) 0.90100(18) 0.0243(15) Uani 1 1 d . . .
N3 N 0.3586(4) 0.1671(4) 0.82511(15) 0.0155(13) Uani 1 1 d . . .
N4 N 0.4182(4) 0.5375(4) 0.83532(18) 0.0234(15) Uani 1 1 d . . .
N1A N -0.3834(4) -0.2687(4) 0.67712(18) 0.0227(15) Uani 1 1 d . . .
N2A N -0.4469(4) -0.6377(4) 0.66866(18) 0.0245(15) Uani 1 1 d . . .
N21A N -0.1609(4) -0.3360(4) 0.74243(17) 0.0197(14) Uani 1 1 d . . .
N22A N -0.2368(4) -0.5425(4) 0.59986(17) 0.0228(15) Uani 1 1 d . . .
N1B N 0.7260(4) 0.8492(4) 0.86359(18) 0.0241(15) Uani 1 1 d . . .
N2B N 0.7702(4) 1.0297(4) 1.00778(17) 0.0218(14) Uani 1 1 d . . .
N21B N 0.8616(4) 1.1408(4) 0.87353(17) 0.0208(14) Uani 1 1 d . . .
N22B N 0.5557(4) 1.1099(4) 0.94317(17) 0.0200(14) Uani 1 1 d . . .
N1C N -0.8807(4) -1.2427(4) 0.63017(18) 0.0278(16) Uani 1 1 d . . .
N2C N -0.5685(4) -1.2088(4) 0.56411(17) 0.0211(14) Uani 1 1 d . . .
N21C N -0.7423(4) -0.9527(4) 0.64059(17) 0.0226(15) Uani 1 1 d . . .
N22C N -0.7748(5) -1.1274(5) 0.49499(18) 0.0295(17) Uani 1 1 d . . .
O1 O 0.2017(3) 0.3313(3) 0.83545(14) 0.0205(12) Uani 1 1 d . . .
O4 O 0.1020(4) 0.1532(3) 0.81542(15) 0.0258(13) Uani 1 1 d . . .
O5 O -0.0385(4) 0.1038(4) 0.79386(17) 0.0408(17) Uani 1 1 d . . .
O2 O 0.3050(3) 0.2674(3) 0.76569(14) 0.0242(12) Uani 1 1 d . . .
O3 O 0.3026(4) 0.2546(4) 0.70922(16) 0.0347(15) Uani 1 1 d . . .
O8 O 0.3260(4) 0.3693(4) 0.91560(15) 0.0272(13) Uani 1 1 d . . .
O9 O 0.3156(4) 0.3663(4) 0.97091(16) 0.0327(15) Uani 1 1 d . . .
O6 O 0.3405(4) 0.5605(3) 0.90102(15) 0.0251(13) Uani 1 1 d . . .
O7 O 0.2775(4) 0.6532(4) 0.90705(18) 0.0332(15) Uani 1 1 d . . .
O10 O 0.3614(3) 0.3436(3) 0.83549(14) 0.0190(11) Uani 1 1 d . . .
O12 O 0.2587(4) 0.1919(3) 0.86797(14) 0.0234(12) Uani 1 1 d . . .
O11 O 0.3035(4) 0.1192(4) 0.90484(16) 0.0366(15) Uani 1 1 d . . .
O13 O 0.2129(3) 0.0975(3) 0.77907(13) 0.0198(11) Uani 1 1 d . . .
O14 O 0.2638(4) 0.0156(4) 0.74983(16) 0.0293(14) Uani 1 1 d . . .
O15 O 0.2491(4) 0.4962(3) 0.82878(14) 0.0243(12) Uani 1 1 d . . .
O16 O 0.2433(4) 0.6094(4) 0.80774(16) 0.0304(14) Uani 1 1 d . . .
O17 O 0.4690(4) 0.4791(4) 0.89364(16) 0.0303(14) Uani 1 1 d . . .
O18 O 0.6065(4) 0.5572(5) 0.89907(19) 0.0444(18) Uani 1 1 d . . .
O1A O -0.3883(3) -0.4463(4) 0.66741(15) 0.0244(13) Uani 1 1 d . . .
O2A O -0.2784(4) -0.2914(5) 0.63460(18) 0.050(2) Uani 1 1 d . . .
O3A O -0.3397(12) -0.2378(15) 0.5943(4) 0.285(15) Uani 1 1 d . . .
O4A O -0.2381(3) -0.2021(3) 0.72368(14) 0.0237(12) Uani 1 1 d . . .
O5A O -0.2879(4) -0.1183(4) 0.75175(17) 0.0357(16) Uani 1 1 d . . .
O6A O -0.4987(4) -0.5816(4) 0.60993(16) 0.0320(14) Uani 1 1 d . . .
O7A O -0.6359(4) -0.6584(4) 0.60544(18) 0.0416(17) Uani 1 1 d . . .
O8A O -0.2767(4) -0.5963(4) 0.67547(15) 0.0292(14) Uani 1 1 d . . .
O9A O -0.2697(4) -0.7039(4) 0.70074(18) 0.0384(16) Uani 1 1 d . . .
O11A O -0.2298(3) -0.4344(4) 0.66569(15) 0.0246(13) Uani 1 1 d . . .
O12A O -0.3303(3) -0.3691(4) 0.73621(15) 0.0264(13) Uani 1 1 d . . .
O13A O -0.3271(4) -0.3589(4) 0.79266(14) 0.0273(13) Uani 1 1 d . . .
O14A O -0.1276(3) -0.2582(4) 0.68622(15) 0.0252(13) Uani 1 1 d . . .
O15A O 0.0121(3) -0.2047(4) 0.70754(15) 0.0298(14) Uani 1 1 d . . .
O16A O -0.3564(4) -0.4702(4) 0.58766(15) 0.0321(14) Uani 1 1 d . . .
O17A O -0.3519(4) -0.4689(5) 0.53238(16) 0.0406(17) Uani 1 1 d . . .
O18A O -0.3699(4) -0.6689(4) 0.60529(15) 0.0295(14) Uani 1 1 d . . .
O19A O -0.3088(4) -0.7618(4) 0.59448(18) 0.0379(16) Uani 1 1 d . . .
O1B O 0.7300(3) 0.9577(3) 0.92872(14) 0.0221(12) Uani 1 1 d . . .
O2B O 0.6048(3) 0.9209(3) 0.85236(14) 0.0246(12) Uani 1 1 d . . .
O3B O 0.5102(4) 0.8050(4) 0.82245(18) 0.0390(16) Uani 1 1 d . . .
O4B O 0.8123(3) 0.9663(3) 0.83156(14) 0.0208(12) Uani 1 1 d . . .
O5B O 0.8875(3) 0.8935(4) 0.81269(15) 0.0275(13) Uani 1 1 d . . .
O6B O 0.7667(4) 1.1597(4) 0.97685(14) 0.0258(13) Uani 1 1 d . . .
O7B O 0.8514(4) 1.2506(4) 1.02171(15) 0.0313(14) Uani 1 1 d . . .
O8B O 0.6202(4) 0.9095(3) 0.97783(15) 0.0255(13) Uani 1 1 d . . .
O9B O 0.6463(4) 0.8207(4) 1.00996(16) 0.0340(15) Uani 1 1 d . . .
O11B O 0.6985(3) 1.0895(3) 0.90751(13) 0.0193(11) Uani 1 1 d . . .
O12B O 0.8838(3) 1.0192(3) 0.90670(15) 0.0243(12) Uani 1 1 d . . .
O13B O 1.0252(4) 1.0682(4) 0.91403(15) 0.0295(14) Uani 1 1 d . . .
O14B O 0.7026(4) 1.0696(3) 0.83239(14) 0.0250(13) Uani 1 1 d . . .
O15B O 0.7177(5) 1.1764(5) 0.8045(2) 0.079(3) Uani 1 1 d . . .
O16B O 0.5264(4) 0.9522(3) 0.92064(15) 0.0267(13) Uani 1 1 d . . .
O17B O 0.3864(4) 0.9273(4) 0.90391(18) 0.0422(17) Uani 1 1 d . . .
O18B O 0.6136(3) 1.0785(3) 1.00470(14) 0.0232(12) Uani 1 1 d . . .
O19B O 0.5924(4) 1.1840(4) 1.03333(14) 0.0306(14) Uani 1 1 d . . .
O1C O -0.7164(4) -1.1919(3) 0.59618(14) 0.0237(12) Uani 1 1 d . . .
O2C O -0.7216(4) -1.1739(4) 0.67217(15) 0.0288(13) Uani 1 1 d . . .
O3C O -0.7381(5) -1.2839(4) 0.69847(19) 0.054(2) Uani 1 1 d . . .
O4C O -0.9010(4) -1.1218(4) 0.59636(17) 0.0366(15) Uani 1 1 d . . .
O5C O -1.0424(5) -1.1650(6) 0.5919(3) 0.089(4) Uani 1 1 d . . .
O6C O -0.6114(3) -1.1728(3) 0.50247(14) 0.0239(12) Uani 1 1 d . . .
O7C O -0.5690(4) -1.2675(4) 0.47628(15) 0.0303(14) Uani 1 1 d . . .
O8C O -0.5416(4) -1.0503(3) 0.58657(15) 0.0274(13) Uani 1 1 d . . .
O9C O -0.4042(4) -1.0262(4) 0.60869(19) 0.0422(17) Uani 1 1 d . . .
O11C O -0.7433(3) -1.0611(3) 0.57532(14) 0.0227(12) Uani 1 1 d . . .
O12C O -0.6244(4) -1.0259(3) 0.65372(16) 0.0289(13) Uani 1 1 d . . .
O13C O -0.5322(4) -0.9155(4) 0.68752(19) 0.0439(18) Uani 1 1 d . . .
O14C O -0.8336(4) -1.0690(4) 0.67146(15) 0.0273(13) Uani 1 1 d . . .
O15C O -0.9129(5) -0.9974(4) 0.6869(2) 0.0478(19) Uani 1 1 d . . .
C34C C -0.7369(6) -1.0597(6) 0.4764(2) 0.035(2) Uani 1 1 d . . .
O17C O -0.6510(5) -0.9201(4) 0.49288(19) 0.050(2) Uani 1 1 d . . .
O18C O -0.7701(4) -1.2592(4) 0.52552(15) 0.0298(14) Uani 1 1 d . . .
O19C O -0.8431(5) -1.3481(5) 0.47865(18) 0.054(2) Uani 1 1 d . . .
C1 C 0.1244(5) 0.3403(5) 0.8267(2) 0.0212(17) Uani 1 1 d . . .
C2 C 0.0853(5) 0.3297(5) 0.7913(2) 0.0214(17) Uani 1 1 d . . .
C3 C 0.0056(5) 0.3395(5) 0.7828(3) 0.030(2) Uani 1 1 d . . .
H3A H -0.0193 0.3329 0.7596 0.035 Uiso 1 1 calc R . .
C4 C -0.0382(5) 0.3587(5) 0.8076(3) 0.034(2) Uani 1 1 d . . .
C5 C 0.0019(5) 0.3679(5) 0.8417(2) 0.0269(19) Uani 1 1 d . . .
H5A H -0.0253 0.3811 0.8588 0.032 Uiso 1 1 calc R . .
C6 C 0.0820(5) 0.3585(5) 0.8520(2) 0.0231(17) Uani 1 1 d . . .
C7 C -0.1220(6) 0.3708(6) 0.7983(3) 0.041(2) Uani 1 1 d . . .
H7A H -0.1405 0.3606 0.7736 0.062 Uiso 1 1 calc R . .
H7B H -0.1163 0.4261 0.8067 0.062 Uiso 1 1 calc R . .
H7C H -0.1632 0.3335 0.8086 0.062 Uiso 1 1 calc R . .
C8 C 0.1287(5) 0.3145(5) 0.7632(2) 0.0238(18) Uani 1 1 d . . .
H8A H 0.1856 0.3546 0.7677 0.029 Uiso 1 1 calc R . .
H8B H 0.0981 0.3227 0.7417 0.029 Uiso 1 1 calc R . .
C10 C 0.0515(5) 0.1658(6) 0.7571(2) 0.031(2) Uani 1 1 d . . .
H10A H 0.0469 0.1180 0.7414 0.037 Uiso 1 1 calc R . .
H10B H 0.0070 0.1865 0.7475 0.037 Uiso 1 1 calc R . .
C12 C 0.0364(5) 0.1403(5) 0.7911(2) 0.028(2) Uani 1 1 d . . .
C9 C 0.1706(5) 0.2172(5) 0.7276(2) 0.0231(17) Uani 1 1 d . . .
H9A H 0.1484 0.2439 0.7097 0.028 Uiso 1 1 calc R . .
H9B H 0.1517 0.1591 0.7190 0.028 Uiso 1 1 calc R . .
C11 C 0.2669(5) 0.2510(5) 0.7347(2) 0.0250(18) Uani 1 1 d . . .
C13 C 0.1208(5) 0.3656(5) 0.8887(2) 0.0276(19) Uani 1 1 d . . .
H13A H 0.1312 0.3152 0.8926 0.033 Uiso 1 1 calc R . .
H13B H 0.0801 0.3714 0.9026 0.033 Uiso 1 1 calc R . .
C14 C 0.2363(6) 0.4332(6) 0.9377(2) 0.030(2) Uani 1 1 d . . .
H14A H 0.1895 0.4097 0.9491 0.036 Uiso 1 1 calc R . .
H14B H 0.2666 0.4889 0.9491 0.036 Uiso 1 1 calc R . .
C16 C 0.2955(5) 0.3848(5) 0.9418(2) 0.0265(18) Uani 1 1 d . . .
C15 C 0.1893(5) 0.5137(5) 0.8981(2) 0.0259(18) Uani 1 1 d . . .
H15A H 0.1596 0.5255 0.9158 0.031 Uiso 1 1 calc R . .
H15B H 0.1544 0.5109 0.8758 0.031 Uiso 1 1 calc R . .
C17 C 0.2748(5) 0.5827(5) 0.9022(2) 0.0230(17) Uani 1 1 d . . .
C18 C 0.4358(4) 0.3570(4) 0.8238(2) 0.0166(15) Uani 1 1 d . . .
C19 C 0.4772(5) 0.3003(5) 0.8262(2) 0.0193(16) Uani 1 1 d . . .
C20 C 0.5562(5) 0.3179(5) 0.8156(2) 0.0256(18) Uani 1 1 d . . .
H20A H 0.5856 0.2811 0.8181 0.031 Uiso 1 1 calc R . .
C21 C 0.5914(5) 0.3889(5) 0.8015(2) 0.0251(18) Uani 1 1 d . . .
C22 C 0.5469(5) 0.4419(5) 0.7980(2) 0.0236(17) Uani 1 1 d . . .
H22A H 0.5690 0.4889 0.7883 0.028 Uiso 1 1 calc R . .
C23 C 0.4689(5) 0.4275(5) 0.8087(2) 0.0204(16) Uani 1 1 d . . .
C24 C 0.6771(5) 0.4067(7) 0.7906(2) 0.038(2) Uani 1 1 d . . .
H24A H 0.6912 0.4576 0.7815 0.057 Uiso 1 1 calc R . .
H24B H 0.6738 0.3634 0.7732 0.057 Uiso 1 1 calc R . .
H24C H 0.7202 0.4103 0.8103 0.057 Uiso 1 1 calc R . .
C25 C 0.4435(5) 0.2264(5) 0.8430(2) 0.0209(16) Uani 1 1 d . . .
H25A H 0.4396 0.2444 0.8663 0.025 Uiso 1 1 calc R . .
H25B H 0.4844 0.1978 0.8447 0.025 Uiso 1 1 calc R . .
C26 C 0.3301(5) 0.1066(5) 0.8481(2) 0.0228(17) Uani 1 1 d . . .
H26A H 0.3776 0.0907 0.8584 0.027 Uiso 1 1 calc R . .
H26B H 0.2862 0.0580 0.8349 0.027 Uiso 1 1 calc R . .
C28 C 0.2956(5) 0.1417(5) 0.8763(2) 0.0218(17) Uani 1 1 d . . .
C27 C 0.3631(5) 0.1235(5) 0.7921(2) 0.0201(16) Uani 1 1 d . . .
H27A H 0.3952 0.0870 0.7967 0.024 Uiso 1 1 calc R . .
H27B H 0.3922 0.1628 0.7784 0.024 Uiso 1 1 calc R . .
C29 C 0.2741(5) 0.0747(5) 0.7722(2) 0.0209(16) Uani 1 1 d . . .
C30 C 0.4188(5) 0.4857(5) 0.8026(2) 0.0228(17) Uani 1 1 d . . .
H30A H 0.4431 0.5219 0.7869 0.027 Uiso 1 1 calc R . .
H30B H 0.3605 0.4540 0.7916 0.027 Uiso 1 1 calc R . .
C31 C 0.3773(5) 0.5976(5) 0.8252(3) 0.032(2) Uani 1 1 d . . .
H31A H 0.3987 0.6452 0.8429 0.038 Uiso 1 1 calc R . .
H31B H 0.3930 0.6153 0.8040 0.038 Uiso 1 1 calc R . .
C33 C 0.2838(5) 0.5645(5) 0.8201(2) 0.0225(17) Uani 1 1 d . . .
C32 C 0.5062(5) 0.5784(5) 0.8552(2) 0.030(2) Uani 1 1 d . . .
H32A H 0.5122 0.6336 0.8648 0.036 Uiso 1 1 calc R . .
H32B H 0.5457 0.5826 0.8397 0.036 Uiso 1 1 calc R . .
C34 C 0.5302(5) 0.5329(6) 0.8848(3) 0.033(2) Uani 1 1 d . . .
C1A C -0.4620(5) -0.4579(5) 0.6793(2) 0.0236(18) Uani 1 1 d . . .
C2A C -0.5032(5) -0.4014(5) 0.6764(2) 0.0222(17) Uani 1 1 d . . .
C3A C -0.5803(5) -0.4154(6) 0.6878(2) 0.0273(19) Uani 1 1 d . . .
H3AA H -0.6084 -0.3776 0.6854 0.033 Uiso 1 1 calc R . .
C4A C -0.6153(5) -0.4841(6) 0.7026(2) 0.029(2) Uani 1 1 d . . .
C5A C -0.5718(5) -0.5394(6) 0.7059(2) 0.030(2) Uani 1 1 d . . .
H5AA H -0.5942 -0.5856 0.7161 0.036 Uiso 1 1 calc R . .
C6A C -0.4964(5) -0.5281(5) 0.6946(2) 0.0208(17) Uani 1 1 d . . .
C7A C -0.7004(6) -0.4995(7) 0.7138(3) 0.040(2) Uani 1 1 d . . .
H7AA H -0.7203 -0.4546 0.7097 0.060 Uiso 1 1 calc R . .
H7AB H -0.6934 -0.5043 0.7379 0.060 Uiso 1 1 calc R . .
H7AC H -0.7412 -0.5493 0.7007 0.060 Uiso 1 1 calc R . .
C8A C -0.4692(5) -0.3279(5) 0.6590(2) 0.0257(18) Uani 1 1 d . . .
H8AA H -0.4989 -0.3196 0.6386 0.031 Uiso 1 1 calc R . .
C9A C -0.3558(5) -0.2105(6) 0.6534(2) 0.031(2) Uani 1 1 d . . .
H9AA H -0.3114 -0.1615 0.6661 0.038 Uiso 1 1 calc R . .
H9AB H -0.4034 -0.1949 0.6431 0.038 Uiso 1 1 calc R . .
C10A C -0.3224(7) -0.2473(9) 0.6252(3) 0.063(4) Uani 1 1 d . . .
C11A C -0.3865(5) -0.2248(5) 0.7093(2) 0.0228(17) Uani 1 1 d . . .
H11A H -0.4175 -0.2635 0.7228 0.027 Uiso 1 1 calc R . .
H11B H -0.4172 -0.1872 0.7044 0.027 Uiso 1 1 calc R . .
C12A C -0.2981(5) -0.1772(5) 0.7302(2) 0.0270(19) Uani 1 1 d . . .
C13A C -0.4471(5) -0.5852(5) 0.7010(2) 0.0252(18) Uani 1 1 d . . .
H13C H -0.4711 -0.6207 0.7170 0.030 Uiso 1 1 calc R . .
H13D H -0.3887 -0.5532 0.7118 0.030 Uiso 1 1 calc R . .
C14A C -0.5349(5) -0.6798(6) 0.6486(2) 0.031(2) Uani 1 1 d . . .
H14C H -0.5748 -0.6841 0.6640 0.038 Uiso 1 1 calc R . .
H14D H -0.5403 -0.7348 0.6391 0.038 Uiso 1 1 calc R . .
C15A C -0.5585(5) -0.6351(6) 0.6192(2) 0.031(2) Uani 1 1 d . . .
C16A C -0.4073(5) -0.6985(6) 0.6799(2) 0.030(2) Uani 1 1 d . . .
H16A H -0.4274 -0.7464 0.6623 0.035 Uiso 1 1 calc R . .
H16B H -0.4248 -0.7157 0.7010 0.035 Uiso 1 1 calc R . .
C17A C -0.3108(5) -0.6636(5) 0.6863(2) 0.0286(19) Uani 1 1 d . . .
C21A C -0.1518(5) -0.4441(5) 0.6736(2) 0.0227(17) Uani 1 1 d . . .
C22A C -0.1133(5) -0.4642(5) 0.6477(2) 0.0251(18) Uani 1 1 d . . .
C23A C -0.0359(5) -0.4756(5) 0.6560(3) 0.031(2) Uani 1 1 d . . .
H23A H -0.0107 -0.4893 0.6383 0.037 Uiso 1 1 calc R . .
C24A C 0.0061(5) -0.4670(5) 0.6906(3) 0.032(2) Uani 1 1 d . . .
C25A C -0.0354(5) -0.4474(5) 0.7156(2) 0.0273(19) Uani 1 1 d . . .
H25C H -0.0092 -0.4411 0.7386 0.033 Uiso 1 1 calc R . .
C26A C -0.1133(5) -0.4365(5) 0.7083(2) 0.0249(18) Uani 1 1 d . . .
C27A C 0.0905(6) -0.4799(6) 0.7004(3) 0.040(2) Uani 1 1 d . . .
H27C H 0.1082 -0.4702 0.7251 0.060 Uiso 1 1 calc R . .
H27D H 0.1324 -0.4426 0.6904 0.060 Uiso 1 1 calc R . .
H27E H 0.0845 -0.5352 0.6919 0.060 Uiso 1 1 calc R . .
C28A C -0.1565(5) -0.4209(5) 0.7373(2) 0.0249(18) Uani 1 1 d . . .
H28A H -0.2140 -0.4601 0.7327 0.030 Uiso 1 1 calc R . .
H28B H -0.1262 -0.4305 0.7585 0.030 Uiso 1 1 calc R . .
C29A C -0.1947(5) -0.3243(6) 0.7742(2) 0.0246(18) Uani 1 1 d . . .
H29A H -0.1734 -0.2665 0.7835 0.030 Uiso 1 1 calc R . .
H29B H -0.1737 -0.3533 0.7914 0.030 Uiso 1 1 calc R . .
C30A C -0.2917(5) -0.3548(5) 0.7675(2) 0.0215(17) Uani 1 1 d . . .
C31A C -0.0774(5) -0.2741(5) 0.7440(2) 0.0261(18) Uani 1 1 d . . .
H31C H -0.0337 -0.2967 0.7526 0.031 Uiso 1 1 calc R . .
H31D H -0.0711 -0.2274 0.7607 0.031 Uiso 1 1 calc R . .
C32A C -0.0616(5) -0.2440(5) 0.7098(2) 0.0225(17) Uani 1 1 d . . .
C33A C -0.1558(5) -0.4708(5) 0.6104(2) 0.030(2) Uani 1 1 d . . .
H33A H -0.1681 -0.4209 0.6071 0.036 Uiso 1 1 calc R . .
H33B H -0.1167 -0.4759 0.5956 0.036 Uiso 1 1 calc R . .
C34A C -0.2751(6) -0.5423(6) 0.5636(2) 0.030(2) Uani 1 1 d . . .
H34A H -0.3094 -0.5979 0.5531 0.036 Uiso 1 1 calc R . .
H34B H -0.2301 -0.5225 0.5508 0.036 Uiso 1 1 calc R . .
C35A C -0.3295(5) -0.4893(6) 0.5614(2) 0.032(2) Uani 1 1 d . . .
C36A C -0.2215(5) -0.6216(5) 0.6029(2) 0.0270(19) Uani 1 1 d . . .
H36A H -0.1843 -0.6174 0.6249 0.032 Uiso 1 1 calc R . .
H36B H -0.1938 -0.6339 0.5846 0.032 Uiso 1 1 calc R . .
C37A C -0.3051(6) -0.6887(6) 0.6005(2) 0.029(2) Uani 1 1 d . . .
C1B C 0.7716(5) 0.9092(5) 0.9430(2) 0.0221(17) Uani 1 1 d . . .
C2B C 0.7613(6) 0.8320(5) 0.9259(2) 0.0261(18) Uani 1 1 d . . .
C3B C 0.8026(6) 0.7836(6) 0.9405(3) 0.035(2) Uani 1 1 d . . .
H3BA H 0.7949 0.7327 0.9285 0.042 Uiso 1 1 calc R . .
C4B C 0.8553(7) 0.8078(6) 0.9727(3) 0.038(2) Uani 1 1 d . . .
C5B C 0.8681(6) 0.8863(6) 0.9895(2) 0.030(2) Uani 1 1 d . . .
H5BA H 0.9054 0.9051 1.0107 0.036 Uiso 1 1 calc R . .
C6B C 0.8272(5) 0.9362(5) 0.9755(2) 0.0246(18) Uani 1 1 d . . .
C7B C 0.8989(8) 0.7537(7) 0.9887(3) 0.058(3) Uani 1 1 d . . .
H7BA H 0.8826 0.7028 0.9736 0.087 Uiso 1 1 calc R . .
H7BB H 0.8828 0.7434 1.0104 0.087 Uiso 1 1 calc R . .
H7BC H 0.9595 0.7802 0.9923 0.087 Uiso 1 1 calc R . .
C8B C 0.7001(6) 0.8004(5) 0.8917(2) 0.030(2) Uani 1 1 d . . .
H8BA H 0.6954 0.7441 0.8847 0.036 Uiso 1 1 calc R . .
H8BB H 0.6443 0.8006 0.8946 0.036 Uiso 1 1 calc R . .
C9B C 0.6563(5) 0.8158(5) 0.8327(2) 0.0255(18) Uani 1 1 d . . .
H9BA H 0.6351 0.7565 0.8303 0.031 Uiso 1 1 calc R . .
H9BB H 0.6780 0.8314 0.8122 0.031 Uiso 1 1 calc R . .
C10B C 0.5845(5) 0.8482(5) 0.8360(2) 0.0269(19) Uani 1 1 d . . .
C11B C 0.8072(5) 0.8423(5) 0.8548(2) 0.0244(18) Uani 1 1 d . . .
H11C H 0.7967 0.7876 0.8432 0.029 Uiso 1 1 calc R . .
H11D H 0.8499 0.8524 0.8758 0.029 Uiso 1 1 calc R . .
C12B C 0.8384(5) 0.9051(5) 0.8314(2) 0.0240(17) Uani 1 1 d . . .
C13B C 0.8460(5) 1.0204(5) 0.9934(2) 0.0262(18) Uani 1 1 d . . .
H13E H 0.8608 1.0591 0.9773 0.031 Uiso 1 1 calc R . .
H13F H 0.8948 1.0333 1.0122 0.031 Uiso 1 1 calc R . .
C14B C 0.8009(5) 1.1103(5) 1.0295(2) 0.0251(18) Uani 1 1 d . . .
H14E H 0.8561 1.1184 1.0437 0.030 Uiso 1 1 calc R . .
H14F H 0.7618 1.1116 1.0448 0.030 Uiso 1 1 calc R . .
C15B C 0.8086(5) 1.1799(6) 1.0078(2) 0.0261(18) Uani 1 1 d . . .
C16B C 0.7349(6) 0.9627(5) 1.0258(2) 0.0272(19) Uani 1 1 d . . .
H16C H 0.7135 0.9825 1.0448 0.033 Uiso 1 1 calc R . .
H16D H 0.7798 0.9428 1.0355 0.033 Uiso 1 1 calc R . .
C17B C 0.6629(6) 0.8915(5) 1.0030(2) 0.0258(18) Uani 1 1 d . . .
C21B C 0.7064(5) 1.1689(5) 0.90444(19) 0.0201(16) Uani 1 1 d . . .
C22B C 0.6390(5) 1.1971(5) 0.90548(19) 0.0205(16) Uani 1 1 d . . .
C23B C 0.6484(5) 1.2785(5) 0.9011(2) 0.0208(16) Uani 1 1 d . . .
H23B H 0.6021 1.2962 0.9012 0.025 Uiso 1 1 calc R . .
C24B C 0.7256(5) 1.3338(5) 0.8966(2) 0.0251(18) Uani 1 1 d . . .
C25B C 0.7925(5) 1.3043(5) 0.8967(2) 0.0236(17) Uani 1 1 d . . .
H25D H 0.8445 1.3397 0.8939 0.028 Uiso 1 1 calc R . .
C26B C 0.7855(5) 1.2252(5) 0.9007(2) 0.0243(18) Uani 1 1 d . . .
C27B C 0.7334(6) 1.4208(5) 0.8928(3) 0.037(2) Uani 1 1 d . . .
H27F H 0.7903 1.4504 0.8902 0.055 Uiso 1 1 calc R . .
H27G H 0.7216 1.4461 0.9129 0.055 Uiso 1 1 calc R . .
H27H H 0.6935 1.4217 0.8727 0.055 Uiso 1 1 calc R . .
C28B C 0.8636(5) 1.1987(5) 0.9038(2) 0.0231(17) Uani 1 1 d . . .
H28C H 0.9140 1.2469 0.9066 0.028 Uiso 1 1 calc R . .
H28D H 0.8684 1.1728 0.9244 0.028 Uiso 1 1 calc R . .
C29B C 0.9450(5) 1.1297(5) 0.8771(2) 0.0261(18) Uani 1 1 d . . .
H29C H 0.9897 1.1819 0.8859 0.031 Uiso 1 1 calc R . .
H29D H 0.9529 1.1106 0.8546 0.031 Uiso 1 1 calc R . .
C30B C 0.9517(5) 1.0680(5) 0.9016(2) 0.0225(17) Uani 1 1 d . . .
C31B C 0.8403(5) 1.1706(5) 0.8412(2) 0.0247(18) Uani 1 1 d . . .
H31E H 0.8719 1.1556 0.8249 0.030 Uiso 1 1 calc R . .
H31F H 0.8586 1.2299 0.8454 0.030 Uiso 1 1 calc R . .
C32B C 0.7456(6) 1.1376(6) 0.8247(2) 0.034(2) Uani 1 1 d . . .
C33B C 0.5536(5) 1.1408(5) 0.9094(2) 0.0200(16) Uani 1 1 d . . .
H33C H 0.5131 1.1699 0.9069 0.024 Uiso 1 1 calc R . .
H33D H 0.5337 1.0946 0.8910 0.024 Uiso 1 1 calc R . .
C34B C 0.4692(5) 1.0491(5) 0.9419(2) 0.0224(17) Uani 1 1 d . . .
H34C H 0.4257 1.0709 0.9323 0.027 Uiso 1 1 calc R . .
H34D H 0.4622 1.0388 0.9651 0.027 Uiso 1 1 calc R . .
C35B C 0.4593(6) 0.9704(5) 0.9199(2) 0.0273(19) Uani 1 1 d . . .
C36B C 0.5745(5) 1.1750(5) 0.9724(2) 0.0228(17) Uani 1 1 d . . .
H36C H 0.5259 1.1933 0.9722 0.027 Uiso 1 1 calc R . .
H36D H 0.6229 1.2213 0.9703 0.027 Uiso 1 1 calc R . .
C37B C 0.5943(5) 1.1433(5) 1.0064(2) 0.0201(16) Uani 1 1 d . . .
C1C C -0.7250(5) -1.2706(5) 0.5996(2) 0.0250(18) Uani 1 1 d . . .
C2C C -0.8048(5) -1.3270(5) 0.6029(2) 0.0252(18) Uani 1 1 d . . .
C3C C -0.8119(6) -1.4072(5) 0.6072(2) 0.030(2) Uani 1 1 d . . .
H3CA H -0.8639 -1.4431 0.6099 0.036 Uiso 1 1 calc R . .
C4C C -0.7439(6) -1.4349(5) 0.6077(2) 0.031(2) Uani 1 1 d . . .
C5C C -0.6667(6) -1.3805(5) 0.6037(2) 0.0255(18) Uani 1 1 d . . .
H5CA H -0.6202 -1.3982 0.6041 0.031 Uiso 1 1 calc R . .
C6C C -0.6573(5) -1.2997(5) 0.5991(2) 0.0257(18) Uani 1 1 d . . .
C7C C -0.7537(7) -1.5229(5) 0.6122(3) 0.041(2) Uani 1 1 d . . .
H7CA H -0.8115 -1.5517 0.6138 0.061 Uiso 1 1 calc R . .
H7CB H -0.7160 -1.5237 0.6329 0.061 Uiso 1 1 calc R . .
H7CC H -0.7399 -1.5489 0.5928 0.061 Uiso 1 1 calc R . .
C8C C -0.8812(5) -1.2997(5) 0.6003(2) 0.0250(18) Uani 1 1 d . . .
H8CA H -0.8856 -1.2735 0.5798 0.030 Uiso 1 1 calc R . .
H8CB H -0.9318 -1.3479 0.5972 0.030 Uiso 1 1 calc R . .
C9C C -0.8621(6) -1.2747(6) 0.6624(2) 0.033(2) Uani 1 1 d . . .
H9CA H -0.8810 -1.3341 0.6578 0.040 Uiso 1 1 calc R . .
H9CB H -0.8938 -1.2598 0.6786 0.040 Uiso 1 1 calc R . .
C10C C -0.7668(6) -1.2418(6) 0.6788(2) 0.036(2) Uani 1 1 d . . .
C11C C -0.9636(5) -1.2313(5) 0.6264(2) 0.031(2) Uani 1 1 d . . .
H11E H -0.9720 -1.2129 0.6489 0.037 Uiso 1 1 calc R . .
H11F H -1.0083 -1.2833 0.6173 0.037 Uiso 1 1 calc R . .
C12C C -0.9698(6) -1.1687(6) 0.6023(3) 0.041(2) Uani 1 1 d . . .
C13C C -0.5725(5) -1.2431(5) 0.5964(2) 0.0257(18) Uani 1 1 d . . .
H13G H -0.5542 -1.1981 0.6153 0.031 Uiso 1 1 calc R . .
H13H H -0.5321 -1.2721 0.5994 0.031 Uiso 1 1 calc R . .
C14C C -0.5824(6) -1.2723(5) 0.5353(2) 0.0265(18) Uani 1 1 d . . .
H14G H -0.6347 -1.3171 0.5347 0.032 Uiso 1 1 calc R . .
H14H H -0.5356 -1.2936 0.5379 0.032 Uiso 1 1 calc R . .
C15C C -0.5884(5) -1.2349(5) 0.5012(2) 0.0252(18) Uani 1 1 d . . .
C16C C -0.4810(5) -1.1466(5) 0.5684(2) 0.0263(18) Uani 1 1 d . . .
H16E H -0.4692 -1.1352 0.5458 0.032 Uiso 1 1 calc R . .
H16F H -0.4391 -1.1686 0.5793 0.032 Uiso 1 1 calc R . .
C17C C -0.4736(6) -1.0682(5) 0.5900(2) 0.0289(19) Uani 1 1 d . . .
C21C C -0.7815(5) -1.0109(5) 0.5608(2) 0.0255(18) Uani 1 1 d . . .
C22C C -0.8328(6) -1.0350(6) 0.5281(2) 0.031(2) Uani 1 1 d . . .
C23C C -0.8715(6) -0.9813(7) 0.5131(3) 0.040(2) Uani 1 1 d . . .
H23C H -0.9055 -0.9974 0.4911 0.048 Uiso 1 1 calc R . .
C24C C -0.8592(6) -0.9050(6) 0.5310(3) 0.040(2) Uani 1 1 d . . .
C25C C -0.8079(6) -0.8813(6) 0.5633(2) 0.031(2) Uani 1 1 d . . .
H25E H -0.7984 -0.8298 0.5751 0.038 Uiso 1 1 calc R . .
C26C C -0.7693(6) -0.9337(5) 0.5787(2) 0.0273(19) Uani 1 1 d . . .
C27C C -0.9009(7) -0.8475(7) 0.5142(3) 0.053(3) Uani 1 1 d . . .
H27I H -0.9325 -0.8732 0.4915 0.080 Uiso 1 1 calc R . .
H27J H -0.8575 -0.7972 0.5126 0.080 Uiso 1 1 calc R . .
H27K H -0.9387 -0.8360 0.5280 0.080 Uiso 1 1 calc R . .
C28C C -0.7129(5) -0.9041(5) 0.6133(2) 0.0238(18) Uani 1 1 d . . .
H28E H -0.7083 -0.8477 0.6201 0.029 Uiso 1 1 calc R . .
H28F H -0.6565 -0.9045 0.6115 0.029 Uiso 1 1 calc R . .
C29C C -0.6765(5) -0.9199(5) 0.6731(2) 0.029(2) Uani 1 1 d . . .
H29E H -0.7018 -0.9350 0.6929 0.035 Uiso 1 1 calc R . .
H29F H -0.6535 -0.8606 0.6756 0.035 Uiso 1 1 calc R . .
C30C C -0.6040(5) -0.9566(5) 0.6712(2) 0.0290(19) Uani 1 1 d . . .
C31C C -0.8226(5) -0.9457(5) 0.6481(2) 0.0277(19) Uani 1 1 d . . .
H31G H -0.8634 -0.9547 0.6267 0.033 Uiso 1 1 calc R . .
H31H H -0.8121 -0.8909 0.6597 0.033 Uiso 1 1 calc R . .
C32C C -0.8589(6) -1.0082(5) 0.6709(2) 0.029(2) Uani 1 1 d . . .
C33C C -0.8479(5) -1.1125(6) 0.5089(2) 0.0278(19) Uani 1 1 d . . .
H33E H -0.9012 -1.1531 0.5048 0.033 Uiso 1 1 calc R . .
O16C O -0.6265(4) -1.0087(4) 0.52628(15) 0.0297(14) Uani 1 1 d . . .
H34E H -0.5745 -0.9697 0.5370 0.036 Uiso 1 1 calc R . .
C35C C -0.6688(6) -0.9915(6) 0.5005(3) 0.035(2) Uani 1 1 d . . .
C36C C -0.8025(6) -1.2081(6) 0.4733(2) 0.032(2) Uani 1 1 d . . .
H36E H -0.7635 -1.2070 0.4578 0.039 Uiso 1 1 calc R . .
H36F H -0.8585 -1.2183 0.4594 0.039 Uiso 1 1 calc R . .
C37C C -0.8060(6) -1.2760(6) 0.4939(3) 0.036(2) Uani 1 1 d . . .
O1W O 0.7378(4) 0.6132(4) 0.85808(17) 0.0393(16) Uani 1 1 d . . .
O2W O 0.4801(4) 0.7928(4) 0.89696(17) 0.0381(16) Uani 1 1 d . . .
O3W O 0.2345(4) 0.2797(5) 0.64410(19) 0.0466(18) Uani 1 1 d . . .
O4W O -0.4899(4) -0.8857(4) 0.61717(17) 0.0376(16) Uani 1 1 d . . .
O5W O 1.1008(4) 1.0279(4) 0.85802(17) 0.0368(15) Uani 1 1 d . . .
O6W O -0.4468(4) -0.9164(4) 0.54781(16) 0.0337(15) Uani 1 1 d . . .
O7W O -0.0937(4) -0.0653(4) 0.73252(19) 0.0404(17) Uani 1 1 d . . .
O8W O 0.0127(4) 0.8239(4) 0.87297(17) 0.0325(14) Uani 1 1 d . . .
O9W O 0.3819(4) 0.9417(5) 0.73581(17) 0.0476(19) Uani 1 1 d . . .
O11W O 0.0726(4) 0.5448(4) 0.8042(2) 0.056(2) Uani 1 1 d . . .
O12W O 1.0880(4) 0.8058(4) 0.80897(17) 0.0396(16) Uani 1 1 d . . .
O13W O -0.1035(5) -0.6584(5) 0.6945(3) 0.074(3) Uani 1 1 d . . .
O14W O -0.4907(4) -0.3223(5) 0.76857(19) 0.050(2) Uani 1 1 d . . .
O15W O 0.2315(4) 0.9359(4) 0.87936(18) 0.0403(16) Uani 1 1 d . . .
O16W O 0.1680(5) 0.7346(4) 0.91147(17) 0.0421(17) Uani 1 1 d . . .
O17W O 0.4837(5) 0.9877(6) 0.8256(2) 0.063(2) Uani 1 1 d . . .
O18W O -0.4059(5) -1.0506(5) 0.77122(19) 0.057(2) Uani 1 1 d . . .
O19W O -0.6044(4) -0.7999(5) 0.5514(2) 0.0496(19) Uani 1 1 d . . .
O20W O 0.8056(6) 1.3486(5) 0.9805(2) 0.062(2) Uani 1 1 d . . .
O21W O 0.5441(5) 0.1102(5) 0.7821(2) 0.064(2) Uani 1 1 d . . .
O23W O 0.2960(7) 0.7334(6) 0.7686(2) 0.084(3) Uani 1 1 d . . .
O24W O 0.5614(5) 0.3592(5) 1.0338(2) 0.067(2) Uani 1 1 d . . .
O25W O 0.5338(5) 0.6868(5) 1.0581(2) 0.067(2) Uani 1 1 d . . .
O26W O 0.3106(6) 0.9093(5) 0.8218(2) 0.066(2) Uani 1 1 d . . .
O27W O -0.1931(6) 0.0891(5) 0.7432(2) 0.071(3) Uani 1 1 d . . .
O28W O 0.3843(6) 1.3132(5) 1.0457(2) 0.070(3) Uani 1 1 d . . .
O30W O -0.2994(7) -0.8614(5) 0.6652(2) 0.078(3) Uani 1 1 d . . .
O31W O -0.5363(6) -0.6365(5) 0.5100(3) 0.078(3) Uani 1 1 d . . .
O33W O -0.3036(7) -0.5019(7) 0.4728(2) 0.092(3) Uani 1 1 d . . .
O35W O -0.4736(7) -0.5411(7) 0.4404(3) 0.088(3) Uani 1 1 d . . .
O36W O 0.1844(7) -0.1741(6) 0.7590(2) 0.081(3) Uani 1 1 d . . .
O37W O 0.6565(7) 1.3849(6) 0.9828(3) 0.095(4) Uani 1 1 d . . .
O38W O -0.3204(9) -0.8254(13) 0.7413(3) 0.236(12) Uani 1 1 d . . .
O39W O 0.0635(6) 0.2378(9) 0.6293(3) 0.122(5) Uani 1 1 d . . .
O40W O -0.2001(7) -0.3058(7) 0.5760(3) 0.090(3) Uani 1 1 d . . .
O41W O -0.6933(8) -0.6543(6) 0.5383(3) 0.095(4) Uani 1 1 d . . .
O42W O -0.3613(13) -0.3377(10) 0.5453(4) 0.277(14) Uani 1 1 d . . .
O43W O 0.7093(8) 1.5477(6) 0.9705(3) 0.097(4) Uani 1 1 d . . .
O44W O -0.8138(9) -1.4297(7) 0.5292(2) 0.102(4) Uani 1 1 d . . .
O45W O -0.2068(7) -0.8923(9) 0.6084(3) 0.112(4) Uani 1 1 d . . .
O46W O 0.4757(9) 0.5116(7) 1.0360(3) 0.122(5) Uani 1 1 d . . .
O54W O 0.0084(7) 0.0146(10) 0.4326(3) 0.128(5) Uani 1 1 d . . .
C1W C -0.0679(7) -0.3706(7) 0.9035(3) 0.048(3) Uani 1 1 d . . .
O50W O 0.7365(8) -0.0142(11) 0.6341(6) 0.255(13) Uani 1 1 d . . .
O55W O 0.6612(10) 0.9913(9) 0.6895(5) 0.250(13) Uani 1 1 d . . .
O10W O -0.0932(4) -0.3412(4) 0.87238(18) 0.0147(18) Uiso 0.713(12) 1 d P A 1
O10Y O -0.0367(10) -0.4409(10) 0.8961(4) 0.011(4) Uiso 0.287(12) 1 d P A 2
O51W O -0.1595(9) 0.0916(9) 0.6758(4) 0.085(5) Uiso 0.716(12) 1 d P B 1
O51Y O -0.0500(15) 0.2212(14) 0.6779(6) 0.037(7) Uiso 0.284(12) 1 d P B 2
O62W O -0.0132(12) -0.5023(11) 0.5501(5) 0.082(6) Uani 0.50 1 d P . .
O63W O -0.0163(11) 0.0969(13) 0.6629(5) 0.081(6) Uani 0.50 1 d P . .
O64W O 0.883(3) 1.5237(14) 0.9837(6) 0.174(16) Uani 0.50 1 d P . .
O65W O -0.0672(14) -0.908(2) 0.5941(8) 0.22(2) Uani 0.50 1 d P . .
C3S C -0.1217(17) 0.1728(15) 0.6895(7) 0.066(8) Uani 0.50 1 d P . .
O22W O 0.4331(5) 0.7821(5) 0.7246(2) 0.031(2) Uani 0.716(12) 1 d P . .
O29W O 0.4729(7) 0.2179(8) 0.73739(19) 0.169(8) Uani 1 1 d . . .
O32W O -0.5100(6) -1.0999(7) 0.6801(2) 0.078(3) Uani 1 1 d . . .
O34W O 0.0071(7) 0.6585(5) 0.8231(2) 0.078(3) Uani 1 1 d . . .
O67W O -0.1754(13) -0.162(2) 0.5821(6) 0.162(15) Uani 0.50 1 d P . .

loop_
_atom_site_aniso_label
_atom_site_aniso_U_11
_atom_site_aniso_U_22
_atom_site_aniso_U_33
_atom_site_aniso_U_23
_atom_site_aniso_U_13
_atom_site_aniso_U_12
Dy1 0.01477(17) 0.01764(18) 0.01674(18) 0.00347(14) 0.00506(14) 0.00550(14)
Dy2 0.01667(18) 0.01911(19) 0.01927(19) 0.00170(14) 0.00410(14) 0.00699(15)
Dy3 0.01450(17) 0.0256(2) 0.01646(19) -0.00040(15) 0.00298(14) 0.00653(15)
Dy4 0.01674(18) 0.0291(2) 0.0201(2) -0.00505(16) 0.00444(15) 0.00486(16)
Dy5 0.02115(19) 0.01941(19) 0.01714(19) 0.00245(14) 0.00774(15) 0.00501(15)
Dy6 0.02049(18) 0.02079(19) 0.01582(19) 0.00346(14) 0.00589(14) 0.00639(15)
Dy7 0.02259(19) 0.0241(2) 0.0183(2) 0.00298(15) 0.00786(15) 0.00844(16)
Dy8 0.02186(19) 0.0223(2) 0.0200(2) -0.00021(15) 0.00840(15) 0.00375(16)
Na1 0.0195(16) 0.036(2) 0.0214(17) 0.0017(14) 0.0061(13) 0.0044(15)
Na2 0.0306(18) 0.0252(18) 0.0230(18) 0.0018(14) 0.0028(14) 0.0017(15)
Na3 0.0231(17) 0.0317(19) 0.0256(19) -0.0020(14) 0.0070(14) 0.0016(15)
Na4 0.0241(17) 0.033(2) 0.033(2) 0.0025(15) 0.0058(15) 0.0078(15)
Na5 0.0289(19) 0.046(2) 0.035(2) 0.0170(17) 0.0094(16) 0.0199(17)
Na6 0.0262(18) 0.035(2) 0.033(2) 0.0040(15) 0.0093(15) 0.0082(16)
Na7 0.051(2) 0.038(2) 0.034(2) 0.0038(17) 0.0031(18) 0.0268(19)
Na8 0.045(2) 0.033(2) 0.050(3) 0.0086(18) 0.018(2) 0.0132(18)
Na9 0.050(4) 0.062(4) 0.050(4) 0.012(3) 0.010(3) 0.031(3)
Na10 0.044(2) 0.049(3) 0.042(2) -0.0001(19) 0.0106(19) 0.013(2)
Na11 0.069(3) 0.155(6) 0.039(3) 0.006(3) 0.007(2) 0.073(4)
Na12 0.082(4) 0.092(4) 0.054(3) 0.018(3) -0.009(3) 0.025(3)
Na13 0.077(4) 0.186(7) 0.049(3) 0.016(4) 0.010(3) 0.081(5)
Na14 0.095(4) 0.079(4) 0.100(5) 0.014(3) 0.042(4) 0.034(4)
Na15 0.087(4) 0.083(4) 0.085(4) 0.014(3) 0.012(3) 0.034(3)
Na16 0.088(4) 0.088(4) 0.077(4) 0.011(3) 0.018(3) 0.029(4)
Na17 0.027(3) 0.032(4) 0.019(3) 0.004(3) 0.000(3) 0.012(3)
N1 0.017(3) 0.023(4) 0.025(4) 0.001(3) 0.005(3) 0.005(3)
N2 0.029(4) 0.023(4) 0.026(4) 0.008(3) 0.009(3) 0.012(3)
N3 0.015(3) 0.020(3) 0.013(3) 0.001(2) 0.000(2) 0.010(3)
N4 0.020(3) 0.023(4) 0.024(4) -0.001(3) 0.003(3) 0.006(3)
N1A 0.015(3) 0.028(4) 0.025(4) 0.004(3) 0.007(3) 0.006(3)
N2A 0.014(3) 0.037(4) 0.023(4) -0.003(3) 0.003(3) 0.012(3)
N21A 0.014(3) 0.022(4) 0.021(4) 0.000(3) 0.005(3) 0.004(3)
N22A 0.022(3) 0.029(4) 0.016(3) -0.001(3) 0.006(3) 0.008(3)
N1B 0.030(4) 0.021(4) 0.024(4) 0.005(3) 0.015(3) 0.007(3)
N2B 0.025(4) 0.027(4) 0.015(3) 0.011(3) 0.009(3) 0.007(3)
N21B 0.017(3) 0.024(4) 0.022(4) 0.006(3) 0.007(3) 0.004(3)
N22B 0.018(3) 0.021(3) 0.022(4) 0.007(3) 0.005(3) 0.006(3)
N1C 0.026(4) 0.030(4) 0.023(4) -0.001(3) 0.013(3) 0.001(3)
N2C 0.022(3) 0.028(4) 0.016(3) 0.003(3) 0.008(3) 0.009(3)
N21C 0.022(3) 0.025(4) 0.020(4) 0.001(3) 0.008(3) 0.005(3)
N22C 0.031(4) 0.040(5) 0.021(4) 0.000(3) 0.001(3) 0.019(4)
O1 0.013(3) 0.019(3) 0.030(3) 0.002(2) 0.004(2) 0.005(2)
O4 0.023(3) 0.022(3) 0.032(3) 0.002(2) 0.012(3) 0.004(2)
O5 0.021(3) 0.043(4) 0.043(4) -0.010(3) 0.014(3) -0.010(3)
O2 0.022(3) 0.027(3) 0.021(3) 0.002(2) 0.008(2) 0.004(2)
O3 0.040(4) 0.041(4) 0.025(3) 0.006(3) 0.018(3) 0.009(3)
O8 0.030(3) 0.031(3) 0.024(3) 0.004(3) 0.005(3) 0.015(3)
O9 0.040(4) 0.031(3) 0.028(4) 0.014(3) 0.005(3) 0.012(3)
O6 0.024(3) 0.024(3) 0.027(3) -0.002(2) 0.004(2) 0.010(3)
O7 0.027(3) 0.018(3) 0.053(4) 0.001(3) 0.004(3) 0.009(3)
O10 0.015(3) 0.023(3) 0.023(3) 0.006(2) 0.007(2) 0.008(2)
O12 0.027(3) 0.031(3) 0.016(3) 0.005(2) 0.008(2) 0.012(3)
O11 0.054(4) 0.037(4) 0.025(3) 0.013(3) 0.011(3) 0.020(3)
O13 0.018(3) 0.023(3) 0.016(3) 0.002(2) 0.003(2) 0.006(2)
O14 0.023(3) 0.030(3) 0.033(4) -0.007(3) 0.008(3) 0.008(3)
O15 0.026(3) 0.026(3) 0.023(3) 0.009(2) 0.006(2) 0.010(3)
O16 0.033(3) 0.035(4) 0.033(4) 0.014(3) 0.009(3) 0.019(3)
O17 0.023(3) 0.036(4) 0.029(3) 0.002(3) 0.001(3) 0.010(3)
O18 0.018(3) 0.058(5) 0.047(4) 0.008(4) -0.003(3) 0.004(3)
O1A 0.013(3) 0.032(3) 0.027(3) -0.007(2) 0.007(2) 0.008(2)
O2A 0.032(4) 0.107(7) 0.031(4) 0.029(4) 0.010(3) 0.042(4)
O3A 0.38(2) 0.64(4) 0.182(14) 0.33(2) 0.248(16) 0.48(3)
O4A 0.018(3) 0.024(3) 0.026(3) -0.002(2) 0.004(2) 0.005(2)
O5A 0.023(3) 0.036(4) 0.045(4) -0.010(3) 0.012(3) 0.008(3)
O6A 0.018(3) 0.044(4) 0.030(4) 0.000(3) 0.005(3) 0.006(3)
O7A 0.023(3) 0.058(5) 0.038(4) 0.002(3) 0.001(3) 0.009(3)
O8A 0.023(3) 0.038(4) 0.026(3) -0.004(3) 0.001(3) 0.014(3)
O9A 0.027(3) 0.044(4) 0.045(4) 0.007(3) 0.003(3) 0.014(3)
O11A 0.012(3) 0.033(3) 0.025(3) -0.009(2) 0.002(2) 0.006(2)
O12A 0.020(3) 0.034(3) 0.020(3) -0.001(2) 0.003(2) 0.005(3)
O13A 0.031(3) 0.035(3) 0.019(3) 0.005(2) 0.013(3) 0.011(3)
O14A 0.017(3) 0.029(3) 0.027(3) 0.001(2) 0.006(2) 0.004(2)
O15A 0.016(3) 0.035(4) 0.030(3) -0.002(3) 0.008(3) -0.002(3)
O16A 0.033(3) 0.047(4) 0.022(3) 0.006(3) 0.008(3) 0.020(3)
O17A 0.033(4) 0.070(5) 0.022(3) 0.012(3) 0.011(3) 0.019(4)
O18A 0.022(3) 0.032(3) 0.031(3) -0.008(3) 0.009(3) 0.006(3)
O19A 0.037(4) 0.031(4) 0.049(4) 0.007(3) 0.019(3) 0.011(3)
O1B 0.024(3) 0.023(3) 0.021(3) 0.007(2) 0.011(2) 0.006(2)
O2B 0.021(3) 0.029(3) 0.021(3) 0.004(2) 0.007(2) 0.005(3)
O3B 0.025(3) 0.036(4) 0.046(4) -0.007(3) 0.010(3) -0.001(3)
O4B 0.026(3) 0.021(3) 0.018(3) 0.005(2) 0.011(2) 0.008(2)
O5B 0.020(3) 0.036(4) 0.026(3) 0.000(3) 0.007(2) 0.010(3)
O6B 0.032(3) 0.031(3) 0.012(3) 0.005(2) 0.002(2) 0.009(3)
O7B 0.036(4) 0.024(3) 0.026(3) -0.001(3) 0.004(3) 0.002(3)
O8B 0.029(3) 0.024(3) 0.022(3) 0.010(2) 0.003(2) 0.006(3)
O9B 0.038(4) 0.029(3) 0.032(4) 0.009(3) -0.001(3) 0.010(3)
O11B 0.023(3) 0.018(3) 0.018(3) 0.003(2) 0.008(2) 0.007(2)
O12B 0.022(3) 0.026(3) 0.024(3) 0.008(2) 0.003(2) 0.005(2)
O13B 0.023(3) 0.041(4) 0.024(3) 0.007(3) 0.004(3) 0.010(3)
O14B 0.025(3) 0.025(3) 0.022(3) 0.006(2) 0.005(2) 0.005(3)
O15B 0.043(5) 0.080(6) 0.081(7) 0.061(5) -0.032(4) -0.015(4)
O16B 0.029(3) 0.024(3) 0.023(3) 0.004(2) 0.002(3) 0.005(3)
O17B 0.036(4) 0.032(4) 0.043(4) 0.005(3) -0.014(3) 0.001(3)
O18B 0.024(3) 0.029(3) 0.020(3) 0.005(2) 0.005(2) 0.012(3)
O19B 0.041(4) 0.041(4) 0.016(3) 0.000(3) 0.007(3) 0.023(3)
O1C 0.028(3) 0.023(3) 0.023(3) 0.002(2) 0.011(2) 0.010(3)
O2C 0.035(3) 0.026(3) 0.022(3) 0.003(2) 0.002(3) 0.008(3)
O3C 0.063(5) 0.041(4) 0.036(4) 0.013(3) -0.009(4) -0.005(4)
O4C 0.024(3) 0.041(4) 0.043(4) 0.001(3) 0.005(3) 0.010(3)
O5C 0.033(5) 0.088(7) 0.158(11) 0.039(7) 0.021(6) 0.031(5)
O6C 0.025(3) 0.026(3) 0.024(3) 0.005(2) 0.010(2) 0.011(3)
O7C 0.040(4) 0.031(3) 0.021(3) 0.002(3) 0.010(3) 0.011(3)
O8C 0.026(3) 0.020(3) 0.032(3) 0.003(2) 0.004(3) 0.002(2)
O9C 0.035(4) 0.028(4) 0.053(5) 0.004(3) -0.009(3) 0.005(3)
O11C 0.025(3) 0.030(3) 0.019(3) 0.003(2) 0.009(2) 0.014(3)
O12C 0.025(3) 0.022(3) 0.034(4) 0.000(3) 0.007(3) 0.002(3)
O13C 0.028(4) 0.033(4) 0.058(5) -0.013(3) -0.003(3) 0.004(3)
O14C 0.030(3) 0.026(3) 0.027(3) 0.002(2) 0.012(3) 0.008(3)
O15C 0.062(5) 0.039(4) 0.063(5) 0.019(4) 0.047(4) 0.026(4)
C34C 0.037(5) 0.052(6) 0.028(5) 0.019(4) 0.013(4) 0.025(5)
O17C 0.071(5) 0.045(4) 0.047(5) 0.024(4) 0.015(4) 0.031(4)
O18C 0.030(3) 0.034(4) 0.017(3) -0.002(3) 0.004(3) 0.002(3)
O19C 0.071(5) 0.043(5) 0.034(4) -0.006(3) 0.008(4) 0.005(4)
C1 0.016(4) 0.017(4) 0.033(5) 0.006(3) 0.010(3) 0.006(3)
C2 0.023(4) 0.011(4) 0.030(5) 0.001(3) 0.000(3) 0.009(3)
C3 0.023(4) 0.020(4) 0.043(6) 0.002(4) -0.002(4) 0.009(4)
C4 0.021(4) 0.026(5) 0.056(7) 0.007(4) 0.006(4) 0.010(4)
C5 0.014(4) 0.028(5) 0.042(5) 0.007(4) 0.013(4) 0.008(3)
C6 0.021(4) 0.018(4) 0.029(5) 0.004(3) 0.008(3) 0.005(3)
C7 0.025(5) 0.042(6) 0.058(7) 0.007(5) 0.006(5) 0.014(4)
C8 0.029(4) 0.028(4) 0.018(4) 0.009(3) -0.001(3) 0.016(4)
C10 0.015(4) 0.033(5) 0.038(5) -0.002(4) -0.002(4) 0.005(4)
C12 0.017(4) 0.023(4) 0.039(5) -0.010(4) 0.005(4) 0.001(3)
C9 0.024(4) 0.027(4) 0.017(4) 0.000(3) 0.003(3) 0.009(4)
C11 0.025(4) 0.026(4) 0.020(4) 0.003(3) 0.006(3) 0.004(4)
C13 0.028(4) 0.021(4) 0.037(5) 0.008(4) 0.011(4) 0.010(4)
C14 0.030(5) 0.041(5) 0.026(5) 0.015(4) 0.012(4) 0.015(4)
C16 0.025(4) 0.024(4) 0.025(5) 0.004(3) 0.004(4) 0.002(4)
C15 0.026(4) 0.021(4) 0.037(5) 0.007(4) 0.011(4) 0.014(4)
C17 0.026(4) 0.025(4) 0.016(4) -0.001(3) 0.001(3) 0.008(4)
C18 0.010(3) 0.015(4) 0.022(4) -0.002(3) 0.001(3) 0.003(3)
C19 0.018(4) 0.021(4) 0.016(4) 0.000(3) 0.002(3) 0.004(3)
C20 0.023(4) 0.027(4) 0.029(5) -0.006(4) 0.002(4) 0.015(4)
C21 0.012(4) 0.037(5) 0.023(4) 0.001(4) 0.006(3) 0.003(3)
C22 0.019(4) 0.028(4) 0.024(4) 0.009(3) 0.011(3) 0.004(3)
C23 0.019(4) 0.020(4) 0.019(4) 0.002(3) 0.005(3) 0.003(3)
C24 0.024(5) 0.065(7) 0.032(5) 0.012(5) 0.012(4) 0.020(5)
C25 0.017(4) 0.017(4) 0.026(4) 0.000(3) 0.001(3) 0.005(3)
C26 0.028(4) 0.020(4) 0.019(4) 0.005(3) 0.001(3) 0.008(3)
C28 0.022(4) 0.023(4) 0.016(4) 0.006(3) 0.006(3) 0.001(3)
C27 0.018(4) 0.020(4) 0.022(4) 0.002(3) 0.005(3) 0.006(3)
C29 0.022(4) 0.022(4) 0.022(4) 0.008(3) 0.008(3) 0.008(3)
C30 0.020(4) 0.023(4) 0.028(5) 0.007(3) 0.010(3) 0.008(3)
C31 0.028(5) 0.021(4) 0.051(6) 0.007(4) 0.014(4) 0.009(4)
C33 0.029(4) 0.027(4) 0.014(4) 0.000(3) 0.007(3) 0.012(4)
C32 0.020(4) 0.022(4) 0.042(6) 0.001(4) 0.002(4) 0.004(4)
C34 0.019(4) 0.040(5) 0.040(6) -0.001(4) 0.008(4) 0.011(4)
C1A 0.011(4) 0.035(5) 0.019(4) -0.009(3) 0.001(3) 0.006(3)
C2A 0.013(4) 0.033(5) 0.017(4) -0.004(3) -0.002(3) 0.007(3)
C3A 0.019(4) 0.042(5) 0.024(5) 0.002(4) 0.002(3) 0.017(4)
C4A 0.018(4) 0.044(6) 0.026(5) -0.001(4) 0.009(3) 0.010(4)
C5A 0.018(4) 0.037(5) 0.029(5) 0.001(4) 0.003(4) 0.004(4)
C6A 0.012(4) 0.030(4) 0.018(4) -0.006(3) 0.003(3) 0.005(3)
C7A 0.021(5) 0.054(7) 0.047(6) 0.005(5) 0.012(4) 0.012(5)
C8A 0.018(4) 0.036(5) 0.023(4) 0.006(4) -0.001(3) 0.011(4)
C9A 0.022(4) 0.044(6) 0.033(5) 0.020(4) 0.010(4) 0.012(4)
C10A 0.048(7) 0.131(12) 0.042(7) 0.052(8) 0.032(6) 0.054(8)
C11A 0.014(4) 0.029(5) 0.024(4) 0.002(3) 0.005(3) 0.006(3)
C12A 0.021(4) 0.024(4) 0.038(5) 0.002(4) 0.007(4) 0.009(4)
C13A 0.028(4) 0.031(5) 0.015(4) -0.004(3) 0.002(3) 0.011(4)
C14A 0.019(4) 0.034(5) 0.036(5) -0.006(4) 0.005(4) 0.005(4)
C15A 0.020(4) 0.041(5) 0.028(5) -0.005(4) 0.004(4) 0.010(4)
C16A 0.027(4) 0.037(5) 0.027(5) 0.000(4) 0.013(4) 0.012(4)
C17A 0.023(4) 0.025(5) 0.033(5) 0.000(4) 0.008(4) 0.002(4)
C21A 0.011(4) 0.020(4) 0.032(5) 0.000(3) 0.001(3) 0.002(3)
C22A 0.020(4) 0.022(4) 0.032(5) -0.001(3) 0.011(4) 0.004(3)
C23A 0.019(4) 0.027(5) 0.045(6) 0.001(4) 0.012(4) 0.006(4)
C24A 0.024(4) 0.024(5) 0.052(6) 0.001(4) 0.015(4) 0.009(4)
C25A 0.018(4) 0.024(4) 0.036(5) -0.002(4) 0.002(4) 0.005(3)
C26A 0.016(4) 0.023(4) 0.032(5) -0.001(3) 0.002(3) 0.004(3)
C27A 0.029(5) 0.047(6) 0.052(7) 0.007(5) 0.010(5) 0.023(5)
C28A 0.021(4) 0.024(4) 0.027(5) 0.002(3) 0.001(3) 0.007(3)
C29A 0.022(4) 0.044(5) 0.012(4) 0.009(4) 0.008(3) 0.015(4)
C30A 0.019(4) 0.014(4) 0.029(5) 0.005(3) 0.006(3) 0.001(3)
C31A 0.015(4) 0.028(5) 0.030(5) 0.001(4) 0.001(3) 0.003(3)
C32A 0.018(4) 0.024(4) 0.022(4) -0.007(3) 0.003(3) 0.006(3)
C33A 0.022(4) 0.030(5) 0.036(5) 0.002(4) 0.009(4) 0.003(4)
C34A 0.032(5) 0.032(5) 0.020(4) 0.008(4) 0.005(4) 0.001(4)
C35A 0.022(4) 0.039(5) 0.025(5) 0.000(4) -0.002(4) 0.000(4)
C36A 0.025(4) 0.029(5) 0.025(5) -0.001(4) 0.013(4) 0.004(4)
C37A 0.028(5) 0.032(5) 0.021(5) -0.002(4) 0.009(4) 0.001(4)
C1B 0.025(4) 0.023(4) 0.023(4) 0.007(3) 0.012(3) 0.010(3)
C2B 0.032(5) 0.027(5) 0.019(4) 0.008(3) 0.014(4) 0.005(4)
C3B 0.052(6) 0.024(5) 0.038(6) 0.010(4) 0.019(5) 0.018(4)
C4B 0.057(6) 0.043(6) 0.031(5) 0.021(4) 0.018(5) 0.033(5)
C5B 0.040(5) 0.039(5) 0.019(4) 0.006(4) 0.005(4) 0.024(4)
C6B 0.033(5) 0.025(4) 0.022(4) 0.005(3) 0.014(4) 0.014(4)
C7B 0.088(9) 0.052(7) 0.049(7) 0.014(6) 0.011(7) 0.045(7)
C8B 0.042(5) 0.019(4) 0.034(5) 0.008(4) 0.018(4) 0.010(4)
C9B 0.015(4) 0.024(4) 0.032(5) 0.009(4) 0.005(3) -0.002(3)
C10B 0.028(5) 0.019(4) 0.027(5) 0.001(3) 0.009(4) -0.002(4)
C11B 0.028(4) 0.020(4) 0.028(5) 0.003(3) 0.010(4) 0.010(4)
C12B 0.020(4) 0.029(5) 0.021(4) 0.001(3) 0.001(3) 0.008(4)
C13B 0.022(4) 0.033(5) 0.028(5) 0.009(4) 0.008(4) 0.012(4)
C14B 0.027(4) 0.029(5) 0.020(4) 0.002(3) 0.006(3) 0.010(4)
C15B 0.026(4) 0.038(5) 0.020(4) 0.006(4) 0.011(4) 0.014(4)
C16B 0.040(5) 0.031(5) 0.015(4) 0.006(3) 0.006(4) 0.019(4)
C17B 0.035(5) 0.027(5) 0.015(4) 0.004(3) 0.009(4) 0.008(4)
C21B 0.026(4) 0.021(4) 0.013(4) 0.001(3) 0.003(3) 0.009(3)
C22B 0.028(4) 0.023(4) 0.010(4) 0.002(3) 0.007(3) 0.007(3)
C23B 0.027(4) 0.019(4) 0.021(4) 0.004(3) 0.010(3) 0.012(3)
C24B 0.030(5) 0.021(4) 0.025(5) 0.011(3) 0.009(4) 0.006(4)
C25B 0.021(4) 0.023(4) 0.026(4) 0.007(3) 0.007(3) 0.004(3)
C26B 0.030(4) 0.023(4) 0.024(4) 0.007(3) 0.012(4) 0.009(4)
C27B 0.041(5) 0.024(5) 0.052(6) 0.013(4) 0.012(5) 0.017(4)
C28B 0.021(4) 0.024(4) 0.024(4) 0.006(3) 0.005(3) 0.007(3)
C29B 0.023(4) 0.030(5) 0.028(5) 0.008(4) 0.014(4) 0.007(4)
C30B 0.019(4) 0.023(4) 0.022(4) -0.003(3) 0.001(3) 0.006(3)
C31B 0.023(4) 0.030(5) 0.018(4) 0.005(3) 0.010(3) 0.002(4)
C32B 0.030(5) 0.038(5) 0.026(5) 0.007(4) 0.001(4) 0.003(4)
C33B 0.023(4) 0.022(4) 0.015(4) 0.004(3) 0.004(3) 0.005(3)
C34B 0.014(4) 0.031(5) 0.022(4) 0.009(3) 0.004(3) 0.006(3)
C35B 0.033(5) 0.025(4) 0.023(4) 0.013(4) -0.002(4) 0.008(4)
C36B 0.026(4) 0.028(4) 0.016(4) 0.006(3) 0.003(3) 0.012(4)
C37B 0.017(4) 0.021(4) 0.019(4) 0.003(3) 0.000(3) 0.003(3)
C1C 0.023(4) 0.025(4) 0.025(5) 0.003(3) 0.011(4) 0.003(4)
C2C 0.028(4) 0.027(4) 0.016(4) 0.000(3) 0.007(3) 0.004(4)
C3C 0.027(5) 0.029(5) 0.029(5) 0.000(4) 0.010(4) 0.000(4)
C4C 0.049(6) 0.021(4) 0.022(5) 0.002(3) 0.009(4) 0.007(4)
C5C 0.031(5) 0.022(4) 0.020(4) -0.002(3) 0.004(4) 0.005(4)
C6C 0.027(4) 0.024(4) 0.023(4) 0.006(3) 0.002(4) 0.007(4)
C7C 0.056(7) 0.023(5) 0.042(6) 0.009(4) 0.008(5) 0.012(5)
C8C 0.020(4) 0.025(4) 0.027(5) -0.003(3) 0.007(3) 0.005(3)
C9C 0.031(5) 0.031(5) 0.031(5) 0.006(4) 0.018(4) -0.005(4)
C10C 0.042(6) 0.034(5) 0.022(5) 0.000(4) 0.009(4) 0.000(4)
C11C 0.025(4) 0.027(5) 0.040(5) -0.003(4) 0.019(4) 0.003(4)
C12C 0.021(5) 0.040(6) 0.060(7) -0.006(5) 0.011(5) 0.011(4)
C13C 0.028(4) 0.026(4) 0.025(5) 0.006(3) 0.011(4) 0.008(4)
C14C 0.030(5) 0.032(5) 0.021(4) 0.001(4) 0.007(4) 0.016(4)
C15C 0.020(4) 0.028(5) 0.026(5) 0.003(4) 0.009(3) 0.004(4)
C16C 0.027(4) 0.031(5) 0.023(4) 0.007(4) 0.008(4) 0.011(4)
C17C 0.031(5) 0.019(4) 0.030(5) 0.004(4) -0.002(4) 0.004(4)
C21C 0.031(5) 0.029(5) 0.022(4) 0.007(3) 0.012(4) 0.015(4)
C22C 0.035(5) 0.045(6) 0.020(4) 0.004(4) 0.009(4) 0.022(4)
C23C 0.042(6) 0.063(7) 0.026(5) 0.006(5) 0.009(4) 0.031(5)
C24C 0.040(6) 0.049(6) 0.049(6) 0.022(5) 0.016(5) 0.031(5)
C25C 0.030(5) 0.037(5) 0.030(5) 0.007(4) 0.014(4) 0.011(4)
C26C 0.031(5) 0.035(5) 0.023(5) 0.010(4) 0.019(4) 0.014(4)
C27C 0.043(6) 0.059(8) 0.061(8) 0.011(6) 0.000(6) 0.026(6)
C28C 0.022(4) 0.018(4) 0.031(5) 0.009(3) 0.009(4) 0.003(3)
C29C 0.025(4) 0.032(5) 0.021(4) 0.011(4) -0.001(3) -0.001(4)
C30C 0.025(4) 0.024(5) 0.037(5) 0.005(4) 0.009(4) 0.005(4)
C31C 0.028(4) 0.032(5) 0.024(5) 0.002(4) 0.013(4) 0.007(4)
C32C 0.032(5) 0.028(5) 0.025(5) -0.006(4) 0.010(4) 0.006(4)
C33C 0.019(4) 0.053(6) 0.019(4) 0.007(4) 0.007(3) 0.019(4)
O16C 0.032(3) 0.033(3) 0.027(3) 0.008(3) 0.009(3) 0.013(3)
C35C 0.044(6) 0.041(6) 0.035(5) 0.014(4) 0.019(5) 0.026(5)
C36C 0.034(5) 0.046(6) 0.019(4) -0.003(4) 0.005(4) 0.018(4)
C37C 0.031(5) 0.042(6) 0.032(5) -0.006(4) 0.008(4) 0.008(4)
O1W 0.027(3) 0.049(4) 0.040(4) 0.009(3) 0.007(3) 0.010(3)
O2W 0.040(4) 0.030(4) 0.044(4) 0.000(3) 0.019(3) 0.007(3)
O3W 0.026(3) 0.063(5) 0.046(5) 0.009(4) 0.007(3) 0.009(3)
O4W 0.037(4) 0.031(4) 0.044(4) 0.004(3) 0.018(3) 0.005(3)
O5W 0.042(4) 0.028(3) 0.036(4) 0.000(3) 0.013(3) 0.004(3)
O6W 0.043(4) 0.037(4) 0.023(3) 0.008(3) 0.010(3) 0.013(3)
O7W 0.021(3) 0.036(4) 0.057(5) -0.011(3) 0.013(3) 0.002(3)
O8W 0.031(3) 0.033(4) 0.041(4) 0.014(3) 0.011(3) 0.015(3)
O9W 0.037(4) 0.080(6) 0.028(4) -0.008(4) 0.004(3) 0.027(4)
O11W 0.036(4) 0.039(4) 0.098(7) 0.019(4) 0.021(4) 0.016(3)
O12W 0.038(4) 0.047(4) 0.034(4) -0.003(3) -0.003(3) 0.022(3)
O13W 0.038(5) 0.066(6) 0.125(9) 0.014(6) 0.030(5) 0.021(4)
O14W 0.036(4) 0.058(5) 0.043(5) 0.005(4) 0.010(3) -0.005(4)
O15W 0.040(4) 0.033(4) 0.050(4) 0.010(3) 0.015(3) 0.012(3)
O16W 0.060(5) 0.049(4) 0.029(4) 0.009(3) 0.010(3) 0.034(4)
O17W 0.036(4) 0.092(7) 0.072(6) 0.007(5) 0.026(4) 0.030(4)
O18W 0.043(4) 0.093(7) 0.041(5) -0.011(4) 0.012(4) 0.034(4)
O19W 0.037(4) 0.062(5) 0.058(5) 0.017(4) 0.016(4) 0.023(4)
O20W 0.093(7) 0.041(5) 0.045(5) 0.010(4) 0.009(5) 0.015(5)
O21W 0.031(4) 0.071(6) 0.083(7) 0.014(5) 0.014(4) 0.005(4)
O23W 0.135(9) 0.090(7) 0.059(6) 0.036(5) 0.059(6) 0.056(7)
O24W 0.061(5) 0.061(6) 0.064(6) 0.003(4) 0.010(5) 0.000(4)
O25W 0.057(5) 0.069(6) 0.083(7) 0.012(5) 0.016(5) 0.030(5)
O26W 0.073(6) 0.053(5) 0.077(6) 0.020(5) 0.027(5) 0.019(5)
O27W 0.073(6) 0.069(6) 0.071(6) 0.022(5) -0.010(5) 0.034(5)
O28W 0.069(6) 0.052(5) 0.083(7) 0.008(5) 0.028(5) 0.007(5)
O30W 0.125(9) 0.052(6) 0.066(6) 0.015(5) 0.023(6) 0.038(6)
O31W 0.097(7) 0.060(6) 0.107(8) 0.028(5) 0.051(6) 0.049(6)
O33W 0.092(8) 0.145(10) 0.040(5) 0.016(6) 0.013(5) 0.041(7)
O35W 0.101(8) 0.133(10) 0.066(7) 0.022(6) 0.015(6) 0.086(8)
O36W 0.138(9) 0.104(8) 0.060(6) 0.047(5) 0.049(6) 0.098(7)
O37W 0.085(7) 0.054(6) 0.146(11) 0.003(6) 0.040(7) 0.017(6)
O38W 0.118(11) 0.37(3) 0.081(10) 0.114(13) -0.016(8) -0.109(14)
O39W 0.046(6) 0.175(13) 0.147(12) 0.065(10) 0.026(7) 0.027(7)
O40W 0.087(7) 0.095(8) 0.101(9) 0.021(6) 0.040(7) 0.035(6)
O41W 0.160(11) 0.066(7) 0.058(6) 0.017(5) 0.030(7) 0.031(7)
O42W 0.43(3) 0.232(16) 0.172(13) -0.176(12) -0.241(16) 0.313(19)
O43W 0.142(10) 0.069(7) 0.106(9) 0.019(6) 0.066(8) 0.048(7)
O44W 0.192(12) 0.126(9) 0.043(6) 0.035(6) 0.034(7) 0.116(9)
O45W 0.078(7) 0.201(14) 0.065(7) -0.018(8) 0.014(6) 0.066(8)
O46W 0.156(12) 0.080(8) 0.107(10) 0.041(7) -0.008(9) 0.015(8)
O54W 0.089(8) 0.250(17) 0.075(8) 0.056(9) 0.014(6) 0.089(10)
C1W 0.045(6) 0.059(7) 0.046(7) 0.019(5) 0.012(5) 0.022(6)
O50W 0.050(7) 0.193(17) 0.46(3) 0.22(2) -0.032(13) -0.038(9)
O55W 0.183(15) 0.129(12) 0.27(2) 0.139(14) -0.166(15) -0.094(11)
O62W 0.081(13) 0.061(12) 0.075(13) -0.035(10) -0.030(10) 0.018(10)
O63W 0.046(10) 0.122(18) 0.093(15) 0.037(13) 0.012(10) 0.049(11)
O64W 0.43(5) 0.086(17) 0.058(14) 0.019(12) 0.05(2) 0.16(3)
O65W 0.057(14) 0.37(5) 0.19(3) -0.17(3) -0.021(16) 0.11(2)
C3S 0.061(16) 0.045(14) 0.09(2) -0.005(13) -0.013(14) 0.036(13)
O22W 0.018(4) 0.024(5) 0.059(6) 0.012(4) 0.018(4) 0.010(4)
O29W 0.122(9) 0.222(13) 0.009(4) -0.022(6) 0.026(5) -0.146(9)
O32W 0.071(6) 0.133(9) 0.070(6) 0.039(6) 0.035(5) 0.073(6)
O34W 0.134(9) 0.057(6) 0.086(7) 0.036(5) 0.078(7) 0.057(6)
O67W 0.099(16) 0.40(4) 0.113(18) 0.18(3) 0.101(15) 0.18(2)

loop_
_atom_type_symbol
_atom_type_description
_atom_type_scat_dispersion_real
_atom_type_scat_dispersion_imag
_atom_type_scat_source
C C 0.0033 0.0016 'International Tables Vol C Tables 4.2.6.8 and 6.1.1.4'
H H 0.0000 0.0000 'International Tables Vol C Tables 4.2.6.8 and 6.1.1.4'
N N 0.0061 0.0033 'International Tables Vol C Tables 4.2.6.8 and 6.1.1.4'
O O 0.0106 0.0060 'International Tables Vol C Tables 4.2.6.8 and 6.1.1.4'
Na Na 0.0362 0.0249 'International Tables Vol C Tables 4.2.6.8 and 6.1.1.4'
Dy Dy -0.1892 4.4098 'International Tables Vol C Tables 4.2.6.8 and 6.1.1.4'

loop_
_geom_angle_atom_site_label_1
_geom_angle_atom_site_label_2
_geom_angle_atom_site_label_3
_geom_angle
_geom_angle_site_symmetry_1
_geom_angle_site_symmetry_3
O1 Dy1 O2 109.4(2) . .
O1 Dy1 O4 80.05(19) . .
O2 Dy1 O4 132.0(2) . .
O1 Dy1 O10 69.26(18) . .
O2 Dy1 O10 74.95(19) . .
O4 Dy1 O10 145.56(19) . .
O1 Dy1 O12 86.26(19) . .
O2 Dy1 O12 147.27(19) . .
O4 Dy1 O12 77.7(2) . .
O10 Dy1 O12 84.85(19) . .
O1 Dy1 O13 152.84(18) . .
O2 Dy1 O13 79.55(19) . .
O4 Dy1 O13 75.46(19) . .
O10 Dy1 O13 137.36(18) . .
O12 Dy1 O13 99.69(19) . .
O1 Dy1 N3 138.88(19) . .
O2 Dy1 N3 83.7(2) . .
O4 Dy1 N3 120.5(2) . .
O10 Dy1 N3 77.58(19) . .
O12 Dy1 N3 66.78(19) . .
O13 Dy1 N3 66.01(19) . .
O1 Dy1 N1 82.9(2) . .
O2 Dy1 N1 66.6(2) . .
O4 Dy1 N1 68.3(2) . .
O10 Dy1 N1 120.8(2) . .
O12 Dy1 N1 145.6(2) . .
O13 Dy1 N1 77.3(2) . .
N3 Dy1 N1 136.4(2) . .
O1 Dy1 Dy2 35.49(13) . .
O2 Dy1 Dy2 97.45(14) . .
O4 Dy1 Dy2 111.84(14) . .
O10 Dy1 Dy2 34.68(12) . .
O12 Dy1 Dy2 78.57(14) . .
O13 Dy1 Dy2 171.67(13) . .
N3 Dy1 Dy2 106.04(14) . .
N1 Dy1 Dy2 108.80(15) . .
O10 Dy2 O15 107.92(19) . .
O10 Dy2 O1 69.77(19) . .
O15 Dy2 O1 73.0(2) . .
O10 Dy2 O8 92.97(19) . .
O15 Dy2 O8 148.7(2) . .
O1 Dy2 O8 93.7(2) . .
O10 Dy2 O6 156.2(2) . .
O15 Dy2 O6 78.5(2) . .
O1 Dy2 O6 133.10(19) . .
O8 Dy2 O6 91.8(2) . .
O10 Dy2 O17 80.8(2) . .
O15 Dy2 O17 130.0(2) . .
O1 Dy2 O17 148.03(19) . .
O8 Dy2 O17 75.1(2) . .
O6 Dy2 O17 77.9(2) . .
O10 Dy2 N4 82.4(2) . .
O15 Dy2 N4 66.1(2) . .
O1 Dy2 N4 119.4(2) . .
O8 Dy2 N4 141.7(2) . .
O6 Dy2 N4 79.5(2) . .
O17 Dy2 N4 66.6(2) . .
O10 Dy2 N2 138.2(2) . .
O15 Dy2 N2 82.9(2) . .
O1 Dy2 N2 75.7(2) . .
O8 Dy2 N2 66.2(2) . .
O6 Dy2 N2 64.3(2) . .
O17 Dy2 N2 123.5(2) . .
N4 Dy2 N2 136.5(2) . .
O10 Dy2 Dy1 35.70(13) . .
O15 Dy2 Dy1 95.54(15) . .
O1 Dy2 Dy1 34.98(13) . .
O8 Dy2 Dy1 88.01(15) . .
O6 Dy2 Dy1 167.94(14) . .
O17 Dy2 Dy1 113.58(15) . .
N4 Dy2 Dy1 107.84(15) . .
N2 Dy2 Dy1 104.78(16) . .
O11A Dy3 O12A 110.6(2) . .
O11A Dy3 O14A 80.1(2) . .
O12A Dy3 O14A 132.1(2) . .
O11A Dy3 O1A 69.49(18) . .
O12A Dy3 O1A 74.3(2) . .
O14A Dy3 O1A 146.29(19) . .
O11A Dy3 O2A 85.6(2) . .
O12A Dy3 O2A 148.9(2) . .
O14A Dy3 O2A 75.4(2) . .
O1A Dy3 O2A 87.9(2) . .
O11A Dy3 O4A 153.56(19) . .
O12A Dy3 O4A 78.1(2) . .
O14A Dy3 O4A 76.20(19) . .
O1A Dy3 O4A 136.24(18) . .
O2A Dy3 O4A 99.3(3) . .
O11A Dy3 N1A 138.3(2) . .
O12A Dy3 N1A 83.3(2) . .
O14A Dy3 N1A 120.4(2) . .
O1A Dy3 N1A 77.6(2) . .
O2A Dy3 N1A 67.9(2) . .
O4A Dy3 N1A 65.9(2) . .
O11A Dy3 N21A 82.8(2) . .
O12A Dy3 N21A 67.2(2) . .
O14A Dy3 N21A 68.3(2) . .
O1A Dy3 N21A 119.8(2) . .
O2A Dy3 N21A 143.2(2) . .
O4A Dy3 N21A 77.8(2) . .
N1A Dy3 N21A 137.2(2) . .
O11A Dy3 Dy4 35.57(13) . .
O12A Dy3 Dy4 97.18(15) . .
O14A Dy3 Dy4 112.47(14) . .
O1A Dy3 Dy4 34.68(13) . .
O2A Dy3 Dy4 80.6(2) . .
O4A Dy3 Dy4 170.80(13) . .
N1A Dy3 Dy4 105.94(16) . .
N21A Dy3 Dy4 107.87(15) . .
O1A Dy4 O8A 105.5(2) . .
O1A Dy4 O16A 91.1(2) . .
O8A Dy4 O16A 149.6(2) . .
O1A Dy4 O11A 69.24(19) . .
O8A Dy4 O11A 72.0(2) . .
O16A Dy4 O11A 91.2(2) . .
O1A Dy4 O18A 156.4(2) . .
O8A Dy4 O18A 77.2(2) . .
O16A Dy4 O18A 97.7(2) . .
O11A Dy4 O18A 131.96(19) . .
O1A Dy4 O6A 80.8(2) . .
O8A Dy4 O6A 131.5(2) . .
O16A Dy4 O6A 75.4(2) . .
O11A Dy4 O6A 147.0(2) . .
O18A Dy4 O6A 80.3(2) . .
O1A Dy4 N2A 81.4(2) . .
O8A Dy4 N2A 66.7(2) . .
O16A Dy4 N2A 142.4(2) . .
O11A Dy4 N2A 119.5(2) . .
O18A Dy4 N2A 78.2(2) . .
O6A Dy4 N2A 67.0(2) . .
O1A Dy4 N22A 138.3(2) . .
O8A Dy4 N22A 84.8(2) . .
O16A Dy4 N22A 66.4(2) . .
O11A Dy4 N22A 76.3(2) . .
O18A Dy4 N22A 64.9(2) . .
O6A Dy4 N22A 122.6(2) . .
N2A Dy4 N22A 137.6(2) . .
O1A Dy4 Dy3 35.56(13) . .
O8A Dy4 Dy3 92.95(15) . .
O16A Dy4 Dy3 85.97(16) . .
O11A Dy4 Dy3 34.43(13) . .
O18A Dy4 Dy3 166.29(14) . .
O6A Dy4 Dy3 113.36(16) . .
N2A Dy4 Dy3 106.83(16) . .
N22A Dy4 Dy3 105.19(15) . .
O11B Dy5 O1B 70.86(19) . .
O11B Dy5 O14B 80.09(19) . .
O1B Dy5 O14B 146.74(19) . .
O11B Dy5 O12B 106.2(2) . .
O1B Dy5 O12B 73.69(19) . .
O14B Dy5 O12B 131.7(2) . .
O11B Dy5 O4B 154.52(18) . .
O1B Dy5 O4B 133.29(18) . .
O14B Dy5 O4B 78.44(19) . .
O12B Dy5 O4B 78.68(19) . .
O11B Dy5 O2B 88.76(19) . .
O1B Dy5 O2B 88.75(19) . .
O14B Dy5 O2B 74.5(2) . .
O12B Dy5 O2B 151.0(2) . .
O4B Dy5 O2B 98.50(19) . .
O11B Dy5 N21B 80.8(2) . .
O1B Dy5 N21B 120.9(2) . .
O14B Dy5 N21B 68.0(2) . .
O12B Dy5 N21B 66.1(2) . .
O4B Dy5 N21B 78.5(2) . .
O2B Dy5 N21B 142.2(2) . .
O11B Dy5 N1B 139.4(2) . .
O1B Dy5 N1B 76.7(2) . .
O14B Dy5 N1B 119.7(2) . .
O12B Dy5 N1B 86.9(2) . .
O4B Dy5 N1B 64.79(19) . .
O2B Dy5 N1B 66.4(2) . .
N21B Dy5 N1B 138.2(2) . .
O11B Dy5 Dy6 35.67(13) . .
O1B Dy5 Dy6 35.83(13) . .
O14B Dy5 Dy6 112.31(14) . .
O12B Dy5 Dy6 94.49(14) . .
O4B Dy5 Dy6 169.11(13) . .
O2B Dy5 Dy6 83.33(13) . .
N21B Dy5 Dy6 106.63(15) . .
N1B Dy5 Dy6 106.72(14) . .
O8B Dy6 O6B 133.4(2) . .
O8B Dy6 O11B 141.9(2) . .
O6B Dy6 O11B 73.69(19) . .
O8B Dy6 O1B 76.88(19) . .
O6B Dy6 O1B 103.1(2) . .
O11B Dy6 O1B 69.87(18) . .
O8B Dy6 O18B 82.8(2) . .
O6B Dy6 O18B 78.3(2) . .
O11B Dy6 O18B 134.27(19) . .
O1B Dy6 O18B 153.06(18) . .
O8B Dy6 O16B 74.5(2) . .
O6B Dy6 O16B 150.65(19) . .
O11B Dy6 O16B 87.70(19) . .
O1B Dy6 O16B 91.0(2) . .
O18B Dy6 O16B 100.5(2) . .
O8B Dy6 N22B 121.6(2) . .
O6B Dy6 N22B 88.0(2) . .
O11B Dy6 N22B 78.12(19) . .
O1B Dy6 N22B 141.1(2) . .
O18B Dy6 N22B 65.3(2) . .
O16B Dy6 N22B 65.7(2) . .
O8B Dy6 N2B 68.0(2) . .
O6B Dy6 N2B 66.2(2) . .
O11B Dy6 N2B 121.9(2) . .
O1B Dy6 N2B 80.2(2) . .
O18B Dy6 N2B 75.8(2) . .
O16B Dy6 N2B 142.6(2) . .
N22B Dy6 N2B 137.1(2) . .
O8B Dy6 Dy5 108.34(15) . .
O6B Dy6 Dy5 92.56(14) . .
O11B Dy6 Dy5 35.09(13) . .
O1B Dy6 Dy5 35.42(13) . .
O18B Dy6 Dy5 168.76(14) . .
O16B Dy6 Dy5 84.17(14) . .
N22B Dy6 Dy5 108.21(15) . .
N2B Dy6 Dy5 106.67(15) . .
O11C Dy7 O18C 105.3(2) . .
O11C Dy7 O16C 80.0(2) . .
O18C Dy7 O16C 131.8(2) . .
O11C Dy7 O1C 68.86(19) . .
O18C Dy7 O1C 74.4(2) . .
O16C Dy7 O1C 144.7(2) . .
O11C Dy7 O8C 90.3(2) . .
O18C Dy7 O8C 150.4(2) . .
O16C Dy7 O8C 74.9(2) . .
O1C Dy7 O8C 88.6(2) . .
O11C Dy7 O6C 155.00(19) . .
O18C Dy7 O6C 77.7(2) . .
O16C Dy7 O6C 79.9(2) . .
O1C Dy7 O6C 134.22(19) . .
O8C Dy7 O6C 98.7(2) . .
O11C Dy7 N2C 139.9(2) . .
O18C Dy7 N2C 85.7(2) . .
O16C Dy7 N2C 121.1(2) . .
O1C Dy7 N2C 77.8(2) . .
O8C Dy7 N2C 66.8(2) . .
O6C Dy7 N2C 64.4(2) . .
O11C Dy7 N22C 81.7(2) . .
O18C Dy7 N22C 66.8(2) . .
O16C Dy7 N22C 66.9(2) . .
O1C Dy7 N22C 122.1(2) . .
O8C Dy7 N22C 141.7(2) . .
O6C Dy7 N22C 76.8(2) . .
N2C Dy7 N22C 136.5(2) . .
O11C Dy7 Dy8 35.10(13) . .
O18C Dy7 Dy8 95.13(14) . .
O16C Dy7 Dy8 111.09(15) . .
O1C Dy7 Dy8 34.69(13) . .
O8C Dy7 Dy8 83.25(15) . .
O6C Dy7 Dy8 168.90(13) . .
N2C Dy7 Dy8 106.93(14) . .
N22C Dy7 Dy8 108.41(16) . .
O1C Dy8 O4C 105.6(2) . .
O1C Dy8 O11C 69.09(19) . .
O4C Dy8 O11C 74.5(2) . .
O1C Dy8 O2C 80.9(2) . .
O4C Dy8 O2C 132.1(2) . .
O11C Dy8 O2C 145.4(2) . .
O1C Dy8 O12C 89.6(2) . .
O4C Dy8 O12C 151.7(2) . .
O11C Dy8 O12C 89.5(2) . .
O2C Dy8 O12C 73.0(2) . .
O1C Dy8 O14C 155.9(2) . .
O4C Dy8 O14C 78.1(2) . .
O11C Dy8 O14C 133.50(19) . .
O2C Dy8 O14C 79.4(2) . .
O12C Dy8 O14C 97.8(2) . .
O1C Dy8 N1C 81.7(2) . .
O4C Dy8 N1C 66.0(2) . .
O11C Dy8 N1C 121.6(2) . .
O2C Dy8 N1C 68.2(2) . .
O12C Dy8 N1C 141.1(2) . .
O14C Dy8 N1C 78.1(2) . .
O1C Dy8 N21C 138.5(2) . .
O4C Dy8 N21C 87.4(2) . .
O11C Dy8 N21C 77.2(2) . .
O2C Dy8 N21C 119.3(2) . .
O12C Dy8 N21C 66.0(2) . .
O14C Dy8 N21C 64.6(2) . .
N1C Dy8 N21C 138.2(2) . .
O1C Dy8 Dy7 35.46(14) . .
O4C Dy8 Dy7 95.22(16) . .
O11C Dy8 Dy7 34.57(13) . .
O2C Dy8 Dy7 112.16(15) . .
O12C Dy8 Dy7 83.38(15) . .
O14C Dy8 Dy7 168.06(14) . .
N1C Dy8 Dy7 108.42(15) . .
N21C Dy8 Dy7 105.57(15) . .
O5 Na1 O7W 94.7(2) . .
O5 Na1 O5A 169.6(3) . .
O7W Na1 O5A 88.7(2) . .
O5 Na1 O4B 96.7(2) . 1_445
O7W Na1 O4B 141.0(3) . 1_445
O5A Na1 O4B 86.7(2) . 1_445
O5 Na1 O27W 77.0(3) . .
O7W Na1 O27W 96.9(3) . .
O5A Na1 O27W 92.9(3) . .
O4B Na1 O27W 121.9(3) 1_445 .
O5 Na1 O5B 100.2(3) . 1_445
O7W Na1 O5B 87.3(2) . 1_445
O5A Na1 O5B 89.7(2) . 1_445
O4B Na1 O5B 54.00(19) 1_445 1_445
O27W Na1 O5B 175.1(3) . 1_445
O5 Na1 C12B 104.2(3) . 1_445
O7W Na1 C12B 113.4(3) . 1_445
O5A Na1 C12B 83.3(3) . 1_445
O4B Na1 C12B 27.7(2) 1_445 1_445
O27W Na1 C12B 149.3(3) . 1_445
O5B Na1 C12B 27.1(2) 1_445 1_445
O5 Na1 Na14 65.7(2) . .
O7W Na1 Na14 44.3(2) . .
O5A Na1 Na14 122.4(2) . .
O4B Na1 Na14 109.29(19) 1_445 .
O27W Na1 Na14 119.0(3) . .
O5B Na1 Na14 62.70(17) 1_445 .
C12B Na1 Na14 87.9(2) 1_445 .
O5 Na1 Na4 76.9(2) . 1_445
O7W Na1 Na4 71.8(2) . 1_445
O5A Na1 Na4 113.5(2) . 1_445
O4B Na1 Na4 74.72(16) 1_445 1_445
O27W Na1 Na4 150.5(3) . 1_445
O5B Na1 Na4 29.39(14) 1_445 1_445
C12B Na1 Na4 52.66(18) 1_445 1_445
Na14 Na1 Na4 35.43(11) . 1_445
O7 Na2 O17B 170.7(3) . .
O7 Na2 O19B 96.0(3) . 2_677
O17B Na2 O19B 91.3(3) . 2_677
O7 Na2 Na15 83.9(3) . .
O17B Na2 Na15 88.3(2) . .
O19B Na2 Na15 174.8(3) 2_677 .
O7 Na2 O2W 100.6(3) . .
O17B Na2 O2W 85.6(3) . .
O19B Na2 O2W 85.5(2) 2_677 .
Na15 Na2 O2W 99.7(3) . .
O7 Na2 O16W 63.0(2) . .
O17B Na2 O16W 109.9(3) . .
O19B Na2 O16W 102.5(2) 2_677 .
Na15 Na2 O16W 72.8(2) . .
O2W Na2 O16W 162.1(3) . .
O7 Na2 C35B 168.3(3) . .
O17B Na2 C35B 20.9(2) . .
O19B Na2 C35B 75.0(2) 2_677 .
Na15 Na2 C35B 105.7(2) . .
O2W Na2 C35B 71.7(2) . .
O16W Na2 C35B 125.6(3) . .
O7 Na2 Na10 88.4(2) . 2_677
O17B Na2 Na10 100.8(2) . 2_677
O19B Na2 Na10 43.12(17) 2_677 2_677
Na15 Na2 Na10 142.0(2) . 2_677
O2W Na2 Na10 45.40(18) . 2_677
O16W Na2 Na10 134.70(19) . 2_677
C35B Na2 Na10 79.97(18) . 2_677
O7 Na2 Na5 88.36(19) . .
O17B Na2 Na5 82.5(2) . .
O19B Na2 Na5 131.4(2) 2_677 .
Na15 Na2 Na5 43.43(17) . .
O2W Na2 Na5 141.3(2) . .
O16W Na2 Na5 38.65(15) . .
C35B Na2 Na5 103.13(19) . .
Na10 Na2 Na5 173.12(14) 2_677 .
O15A Na3 O36W 85.4(4) . .
O15A Na3 O14 170.2(3) . .
O36W Na3 O14 85.8(3) . .
O15A Na3 Na14 93.4(2) . .
O36W Na3 Na14 96.8(3) . .
O14 Na3 Na14 91.7(2) . .
O15A Na3 O14C 95.8(2) . 1_665
O36W Na3 O14C 117.4(3) . 1_665
O14 Na3 O14C 84.6(2) . 1_665
Na14 Na3 O14C 145.1(3) . 1_665
O15A Na3 O15C 97.7(3) . 1_665
O36W Na3 O15C 170.1(3) . 1_665
O14 Na3 O15C 90.4(3) . 1_665
Na14 Na3 O15C 92.4(2) . 1_665
O14C Na3 O15C 53.1(2) 1_665 1_665
O15A Na3 C32C 103.2(3) . 1_665
O36W Na3 C32C 143.3(3) . 1_665
O14 Na3 C32C 81.7(3) . 1_665
Na14 Na3 C32C 117.8(3) . 1_665
O14C Na3 C32C 27.3(2) 1_665 1_665
O15C Na3 C32C 26.9(2) 1_665 1_665
O5B Na4 O12W 129.2(3) . .
O5B Na4 O5W 106.1(3) . .
O12W Na4 O5W 124.6(3) . .
O5B Na4 Na14 97.4(2) . 1_665
O12W Na4 Na14 85.3(3) . 1_665
O5W Na4 Na14 91.4(3) . 1_665
O5B Na4 O8W 94.4(2) . 1_655
O12W Na4 O8W 79.4(2) . 1_655
O5W Na4 O8W 95.1(3) . 1_655
Na14 Na4 O8W 164.4(3) 1_665 1_655
O5B Na4 Na5 135.9(2) . 1_655
O12W Na4 Na5 43.51(18) . 1_655
O5W Na4 Na5 95.8(2) . 1_655
Na14 Na4 Na5 120.3(2) 1_665 1_655
O8W Na4 Na5 45.03(16) 1_655 1_655
O5B Na4 Na1 32.25(17) . 1_665
O12W Na4 Na1 135.7(2) . 1_665
O5W Na4 Na1 92.2(2) . 1_665
Na14 Na4 Na1 68.50(17) 1_665 1_665
O8W Na4 Na1 125.19(18) 1_655 1_665
Na5 Na4 Na1 167.86(13) 1_655 1_665
O16W Na5 O12W 155.8(3) . 1_455
O16W Na5 O15W 108.5(3) . .
O12W Na5 O15W 94.8(3) 1_455 .
O16W Na5 O8W 103.9(3) . .
O12W Na5 O8W 79.7(2) 1_455 .
O15W Na5 O8W 95.8(3) . .
O16W Na5 Na15 83.1(2) . .
O12W Na5 Na15 91.2(2) 1_455 .
O15W Na5 Na15 88.0(2) . .
O8W Na5 Na15 170.4(3) . .
O16W Na5 O34W 98.0(3) . .
O12W Na5 O34W 59.2(3) 1_455 .
O15W Na5 O34W 153.5(3) . .
O8W Na5 O34W 76.3(3) . .
Na15 Na5 O34W 96.4(3) . .
O16W Na5 Na4 149.7(2) . 1_455
O12W Na5 Na4 42.64(18) 1_455 1_455
O15W Na5 Na4 75.27(19) . 1_455
O8W Na5 Na4 46.24(16) . 1_455
Na15 Na5 Na4 127.2(2) . 1_455
O34W Na5 Na4 81.38(19) . 1_455
O16W Na5 Na2 51.8(2) . .
O12W Na5 Na2 132.2(2) 1_455 .
O15W Na5 Na2 75.77(19) . .
O8W Na5 Na2 147.0(2) . .
Na15 Na5 Na2 42.57(16) . .
O34W Na5 Na2 124.0(2) . .
Na4 Na5 Na2 149.59(14) 1_455 .
O19W Na6 O18A 118.8(3) . .
O19W Na6 O7C 86.2(3) . 2_436
O18A Na6 O7C 85.1(2) . 2_436
O19W Na6 O6W 108.5(3) . .
O18A Na6 O6W 131.6(3) . .
O7C Na6 O6W 88.3(2) 2_436 .
O19W Na6 O4W 101.9(3) . .
O18A Na6 O4W 102.9(3) . .
O7C Na6 O4W 163.6(3) 2_436 .
O6W Na6 O4W 75.7(2) . .
O19W Na6 O19A 170.1(3) . .
O18A Na6 O19A 53.7(2) . .
O7C Na6 O19A 86.6(2) 2_436 .
O6W Na6 O19A 78.1(2) . .
O4W Na6 O19A 86.8(2) . .
O19W Na6 C37A 144.1(3) . .
O18A Na6 C37A 27.8(2) . .
O7C Na6 C37A 79.5(3) 2_436 .
O6W Na6 C37A 103.9(3) . .
O4W Na6 C37A 100.8(3) . .
O19A Na6 C37A 27.0(2) . .
O19W Na6 Na8 146.3(3) . .
O18A Na6 Na8 90.1(2) . .
O7C Na6 Na8 115.1(2) 2_436 .
O6W Na6 Na8 50.48(18) . .
O4W Na6 Na8 51.46(18) . .
O19A Na6 Na8 43.62(17) . .
C37A Na6 Na8 68.7(2) . .
O9B Na7 O11 93.9(3) . 2_667
O9B Na7 Na16 120.5(3) . 2_667
O11 Na7 Na16 86.8(3) 2_667 2_667
O9B Na7 O9 100.6(3) . 2_667
O11 Na7 O9 165.5(3) 2_667 2_667
Na16 Na7 O9 85.2(2) 2_667 2_667
O9B Na7 O25W 92.9(3) . .
O11 Na7 O25W 96.9(3) 2_667 .
Na16 Na7 O25W 146.2(3) 2_667 .
O9 Na7 O25W 83.3(3) 2_667 .
O9B Na7 O8 146.5(3) . 2_667
O11 Na7 O8 115.3(2) 2_667 2_667
Na16 Na7 O8 79.3(2) 2_667 2_667
O9 Na7 O8 51.3(2) 2_667 2_667
O25W Na7 O8 68.7(3) . 2_667
O9B Na7 C16 127.3(3) . 2_667
O11 Na7 C16 138.8(3) 2_667 2_667
Na16 Na7 C16 73.0(3) 2_667 2_667
O9 Na7 C16 26.7(2) 2_667 2_667
O25W Na7 C16 82.7(3) . 2_667
O8 Na7 C16 27.1(2) 2_667 2_667
O9B Na7 C28 117.8(3) . 2_667
O11 Na7 C28 24.3(2) 2_667 2_667
Na16 Na7 C28 79.0(2) 2_667 2_667
O9 Na7 C28 141.5(3) 2_667 2_667
O25W Na7 C28 90.6(3) . 2_667
O8 Na7 C28 91.1(2) 2_667 2_667
C16 Na7 C28 114.8(3) 2_667 2_667
O9B Na7 O12 141.5(3) . 2_667
O11 Na7 O12 47.85(19) 2_667 2_667
Na16 Na7 O12 62.6(2) 2_667 2_667
O9 Na7 O12 117.7(2) 2_667 2_667
O25W Na7 O12 95.3(3) . 2_667
O8 Na7 O12 70.27(19) 2_667 2_667
C16 Na7 O12 91.0(2) 2_667 2_667
C28 Na7 O12 24.95(19) 2_667 2_667
O9B Na7 Na12 73.5(2) . 2_667
O11 Na7 Na12 143.8(3) 2_667 2_667
Na16 Na7 Na12 129.0(2) 2_667 2_667
O9 Na7 Na12 44.23(19) 2_667 2_667
O25W Na7 Na12 51.5(3) . 2_667
O8 Na7 Na12 73.17(19) 2_667 2_667
C16 Na7 Na12 62.9(2) 2_667 2_667
C28 Na7 Na12 142.0(2) 2_667 2_667
O12 Na7 Na12 137.9(2) 2_667 2_667
O19A Na8 O9C 172.9(3) . .
O19A Na8 O30W 97.3(3) . .
O9C Na8 O30W 89.3(3) . .
O19A Na8 O45W 91.2(4) . .
O9C Na8 O45W 92.6(4) . .
O30W Na8 O45W 79.1(4) . .
O19A Na8 O6W 84.4(3) . .
O9C Na8 O6W 88.5(3) . .
O30W Na8 O6W 160.3(3) . .
O45W Na8 O6W 120.5(3) . .
O19A Na8 O4W 93.6(3) . .
O9C Na8 O4W 84.3(3) . .
O30W Na8 O4W 86.3(3) . .
O45W Na8 O4W 165.1(4) . .
O6W Na8 O4W 74.1(2) . .
O19A Na8 C17C 152.5(3) . .
O9C Na8 C17C 20.6(2) . .
O30W Na8 C17C 105.4(3) . .
O45W Na8 C17C 107.9(4) . .
O6W Na8 C17C 69.0(2) . .
O4W Na8 C17C 73.2(2) . .
O19A Na8 Na6 53.2(2) . .
O9C Na8 Na6 121.3(2) . .
O30W Na8 Na6 116.8(3) . .
O45W Na8 Na6 140.9(4) . .
O6W Na8 Na6 49.52(17) . .
O4W Na8 Na6 49.86(18) . .
C17C Na8 Na6 101.9(2) . .
O31W Na9 O31W 180.0(5) . 2_446
O31W Na9 O17A 91.0(3) . .
O31W Na9 O17A 89.0(3) 2_446 .
O31W Na9 O17A 89.0(3) . 2_446
O31W Na9 O17A 91.0(3) 2_446 2_446
O17A Na9 O17A 180.0(3) . 2_446
O31W Na9 O35W 89.8(3) . 2_446
O31W Na9 O35W 90.2(3) 2_446 2_446
O17A Na9 O35W 83.1(3) . 2_446
O17A Na9 O35W 96.9(3) 2_446 2_446
O31W Na9 O35W 90.2(3) . .
O31W Na9 O35W 89.8(3) 2_446 .
O17A Na9 O35W 96.9(3) . .
O17A Na9 O35W 83.1(3) 2_446 .
O35W Na9 O35W 180.000(2) 2_446 .
O19B Na10 O24W 86.3(3) . 1_565
O19B Na10 O8B 90.0(3) . 2_677
O24W Na10 O8B 152.0(3) 1_565 2_677
O19B Na10 O2W 84.2(2) . 2_677
O24W Na10 O2W 109.6(3) 1_565 2_677
O8B Na10 O2W 97.6(2) 2_677 2_677
O19B Na10 O28W 160.8(3) . .
O24W Na10 O28W 74.8(3) 1_565 .
O8B Na10 O28W 105.0(3) 2_677 .
O2W Na10 O28W 105.2(3) 2_677 .
O19B Na10 O9B 111.7(3) . 2_677
O24W Na10 O9B 103.9(3) 1_565 2_677
O8B Na10 O9B 52.2(2) 2_677 2_677
O2W Na10 O9B 143.8(3) 2_677 2_677
O28W Na10 O9B 70.5(3) . 2_677
O19B Na10 C17B 102.2(3) . 2_677
O24W Na10 C17B 128.7(3) 1_565 2_677
O8B Na10 C17B 26.2(2) 2_677 2_677
O2W Na10 C17B 121.5(3) 2_677 2_677
O28W Na10 C17B 87.3(3) . 2_677
O9B Na10 C17B 26.0(2) 2_677 2_677
O19B Na10 Na2 42.27(16) . 2_677
O24W Na10 Na2 88.1(3) 1_565 2_677
O8B Na10 Na2 107.5(2) 2_677 2_677
O2W Na10 Na2 44.92(17) 2_677 2_677
O28W Na10 Na2 138.1(3) . 2_677
O9B Na10 Na2 151.4(2) 2_677 2_677
C17B Na10 Na2 131.2(2) 2_677 2_677
O19B Na10 Na12 115.6(2) . 1_565
O24W Na10 Na12 40.7(2) 1_565 1_565
O8B Na10 Na12 119.6(2) 2_677 1_565
O2W Na10 Na12 136.3(2) 2_677 1_565
O28W Na10 Na12 46.4(2) . 1_565
O9B Na10 Na12 67.41(19) 2_677 1_565
C17B Na10 Na12 93.4(2) 2_677 1_565
Na2 Na10 Na12 128.74(17) 2_677 1_565
O22W Na11 O9W 81.7(3) . .
O22W Na11 O3B 103.2(3) . .
O9W Na11 O3B 173.8(4) . .
O22W Na11 O17W 162.6(4) . .
O9W Na11 O17W 91.4(3) . .
O3B Na11 O17W 82.8(3) . .
O22W Na11 O18W 86.5(3) . 1_675
O9W Na11 O18W 90.6(3) . 1_675
O3B Na11 O18W 85.9(3) . 1_675
O17W Na11 O18W 77.6(3) . 1_675
O22W Na11 O23W 73.2(3) . .
O9W Na11 O23W 96.3(3) . .
O3B Na11 O23W 88.9(3) . .
O17W Na11 O23W 123.6(3) . .
O18W Na11 O23W 157.3(3) 1_675 .
O22W Na11 Na13 81.3(3) . 1_675
O9W Na11 Na13 46.2(2) . 1_675
O3B Na11 Na13 130.1(3) . 1_675
O17W Na11 Na13 82.4(3) . 1_675
O18W Na11 Na13 44.3(2) 1_675 1_675
O23W Na11 Na13 137.8(3) . 1_675
O24W Na12 O9 156.9(4) . .
O24W Na12 O46W 94.5(4) . .
O9 Na12 O46W 99.0(4) . .
O24W Na12 O46W 105.6(4) . 2_667
O9 Na12 O46W 95.1(4) . 2_667
O46W Na12 O46W 80.5(6) . 2_667
O24W Na12 O28W 75.7(3) . 1_545
O9 Na12 O28W 86.1(3) . 1_545
O46W Na12 O28W 87.9(4) . 1_545
O46W Na12 O28W 168.4(5) 2_667 1_545
O24W Na12 O25W 95.0(4) . 2_667
O9 Na12 O25W 83.0(3) . 2_667
O46W Na12 O25W 149.1(4) . 2_667
O46W Na12 O25W 68.6(4) 2_667 2_667
O28W Na12 O25W 123.0(4) 1_545 2_667
O24W Na12 Na7 115.3(3) . 2_667
O9 Na12 Na7 47.9(2) . 2_667
O46W Na12 Na7 146.6(4) . 2_667
O46W Na12 Na7 103.8(3) 2_667 2_667
O28W Na12 Na7 85.5(3) 1_545 2_667
O25W Na12 Na7 47.6(2) 2_667 2_667
O24W Na12 Na10 42.6(2) . 1_545
O9 Na12 Na10 114.2(3) . 1_545
O46W Na12 Na10 116.1(3) . 1_545
O46W Na12 Na10 141.7(4) 2_667 1_545
O28W Na12 Na10 45.6(2) 1_545 1_545
O25W Na12 Na10 90.2(3) 2_667 1_545
Na7 Na12 Na10 81.16(16) 2_667 1_545
O24W Na12 Na12 103.3(3) . 2_667
O9 Na12 Na12 99.2(3) . 2_667
O46W Na12 Na12 41.7(3) . 2_667
O46W Na12 Na12 38.8(3) 2_667 2_667
O28W Na12 Na12 129.6(4) 1_545 2_667
O25W Na12 Na12 107.4(3) 2_667 2_667
Na7 Na12 Na12 133.8(2) 2_667 2_667
Na10 Na12 Na12 144.0(2) 1_545 2_667
O13C Na13 O21W 100.9(4) . 1_445
O13C Na13 O18W 176.8(4) . .
O21W Na13 O18W 82.2(3) 1_445 .
O13C Na13 O9W 86.6(3) . 1_435
O21W Na13 O9W 88.4(3) 1_445 1_435
O18W Na13 O9W 92.6(3) . 1_435
O13C Na13 O32W 83.9(3) . .
O21W Na13 O32W 166.3(4) 1_445 .
O18W Na13 O32W 92.9(4) . .
O9W Na13 O32W 79.1(3) 1_435 .
O13C Na13 O38W 84.8(4) . .
O21W Na13 O38W 66.9(5) 1_445 .
O18W Na13 O38W 97.4(4) . .
O9W Na13 O38W 151.5(6) 1_435 .
O32W Na13 O38W 126.7(5) . .
O13C Na13 Na11 131.3(3) . 1_435
O21W Na13 Na11 83.6(3) 1_445 1_435
O18W Na13 Na11 47.8(2) . 1_435
O9W Na13 Na11 44.8(2) 1_435 1_435
O32W Na13 Na11 83.6(3) . 1_435
O38W Na13 Na11 138.2(3) . 1_435
Na3 Na14 Na4 131.5(3) . 1_445
Na3 Na14 O7W 98.5(3) . .
Na4 Na14 O7W 101.4(3) 1_445 .
Na3 Na14 O13 81.3(2) . .
Na4 Na14 O13 118.8(3) 1_445 .
O7W Na14 O13 126.2(3) . .
Na3 Na14 Na1 135.3(3) . .
Na4 Na14 Na1 76.07(17) 1_445 .
O7W Na14 Na1 36.86(16) . .
O13 Na14 Na1 119.2(2) . .
Na2 Na15 Na5 94.0(3) . .
Na2 Na15 O26W 107.8(3) . .
Na5 Na15 O26W 89.8(3) . .
Na2 Na15 O16 117.0(3) . .
Na5 Na15 O16 124.0(3) . .
O26W Na15 O16 118.9(3) . .
Na7 Na16 O12 68.8(2) 2_667 .
Na7 Na16 O13B 131.3(3) 2_667 1_445
O12 Na16 O13B 110.0(3) . 1_445
Na7 Na16 C16 59.6(2) 2_667 .
O12 Na16 C16 87.8(3) . .
O13B Na16 C16 161.3(3) 1_445 .
O13B Na17 O8W 105.7(3) 2_777 2_677
C9 N1 C10 111.6(7) . .
C9 N1 C8 110.1(6) . .
C10 N1 C8 110.6(6) . .
C9 N1 Dy1 108.8(5) . .
C10 N1 Dy1 110.5(5) . .
C8 N1 Dy1 105.0(4) . .
C15 N2 C13 111.7(7) . .
C15 N2 C14 108.7(7) . .
C13 N2 C14 109.9(7) . .
C15 N2 Dy2 104.9(5) . .
C13 N2 Dy2 114.8(5) . .
C14 N2 Dy2 106.5(5) . .
C26 N3 C27 108.6(6) . .
C26 N3 C25 107.7(6) . .
C27 N3 C25 111.9(6) . .
C26 N3 Dy1 105.8(4) . .
C27 N3 Dy1 107.1(4) . .
C25 N3 Dy1 115.4(4) . .
C31 N4 C32 111.5(7) . .
C31 N4 C30 108.0(7) . .
C32 N4 C30 110.2(6) . .
C31 N4 Dy2 108.7(5) . .
C32 N4 Dy2 113.8(5) . .
C30 N4 Dy2 104.3(5) . .
C11A N1A C9A 109.4(7) . .
C11A N1A C8A 112.7(6) . .
C9A N1A C8A 106.1(7) . .
C11A N1A Dy3 107.5(5) . .
C9A N1A Dy3 105.7(5) . .
C8A N1A Dy3 115.1(5) . .
C16A N2A C14A 110.5(7) . .
C16A N2A C13A 106.8(6) . .
C14A N2A C13A 111.0(6) . .
C16A N2A Dy4 109.7(5) . .
C14A N2A Dy4 113.0(5) . .
C13A N2A Dy4 105.6(5) . .
C31A N21A C29A 111.5(6) . .
C31A N21A C28A 111.0(6) . .
C29A N21A C28A 109.5(6) . .
C31A N21A Dy3 110.7(5) . .
C29A N21A Dy3 109.1(4) . .
C28A N21A Dy3 104.8(4) . .
C34A N22A C36A 109.2(6) . .
C34A N22A C33A 108.8(7) . .
C36A N22A C33A 111.6(6) . .
C34A N22A Dy4 106.1(5) . .
C36A N22A Dy4 106.5(5) . .
C33A N22A Dy4 114.4(5) . .
C9B N1B C8B 107.4(7) . .
C9B N1B C11B 109.2(6) . .
C8B N1B C11B 111.2(6) . .
C9B N1B Dy5 106.2(5) . .
C8B N1B Dy5 115.5(5) . .
C11B N1B Dy5 107.2(5) . .
C16B N2B C14B 113.6(6) . .
C16B N2B C13B 110.9(6) . .
C14B N2B C13B 106.9(6) . .
C16B N2B Dy6 110.3(5) . .
C14B N2B Dy6 107.9(5) . .
C13B N2B Dy6 106.9(5) . .
C31B N21B C29B 111.1(6) . .
C31B N21B C28B 111.2(6) . .
C29B N21B C28B 108.5(6) . .
C31B N21B Dy5 110.3(5) . .
C29B N21B Dy5 108.7(5) . .
C28B N21B Dy5 106.8(5) . .
C36B N22B C33B 112.8(6) . .
C36B N22B C34B 108.6(6) . .
C33B N22B C34B 106.9(6) . .
C36B N22B Dy6 107.5(4) . .
C33B N22B Dy6 115.0(5) . .
C34B N22B Dy6 105.7(4) . .
C11C N1C C9C 110.3(7) . .
C11C N1C C8C 109.3(7) . .
C9C N1C C8C 110.4(7) . .
C11C N1C Dy8 109.2(5) . .
C9C N1C Dy8 111.7(5) . .
C8C N1C Dy8 105.9(5) . .
C14C N2C C13C 111.0(6) . .
C14C N2C C16C 109.6(6) . .
C13C N2C C16C 106.9(6) . .
C14C N2C Dy7 108.4(5) . .
C13C N2C Dy7 115.4(5) . .
C16C N2C Dy7 105.2(5) . .
C31C N21C C28C 111.9(6) . .
C31C N21C C29C 107.1(6) . .
C28C N21C C29C 108.4(6) . .
C31C N21C Dy8 106.7(5) . .
C28C N21C Dy8 115.3(5) . .
C29C N21C Dy8 107.0(5) . .
C34C N22C C36C 112.4(7) . .
C34C N22C C33C 109.0(7) . .
C36C N22C C33C 111.5(7) . .
C34C N22C Dy7 111.9(5) . .
C36C N22C Dy7 107.2(5) . .
C33C N22C Dy7 104.6(5) . .
C1 O1 Dy1 126.0(5) . .
C1 O1 Dy2 123.1(5) . .
Dy1 O1 Dy2 109.5(2) . .
C12 O4 Dy1 124.5(5) . .
C12 O5 Na1 144.7(6) . .
C11 O2 Dy1 124.9(5) . .
C16 O8 Dy2 123.8(5) . .
C16 O8 Na7 81.2(5) . 2_667
Dy2 O8 Na7 150.0(3) . 2_667
C16 O9 Na12 126.1(6) . .
C16 O9 Na7 89.9(5) . 2_667
Na12 O9 Na7 87.9(3) . 2_667
C17 O6 Dy2 118.7(5) . .
C17 O7 Na2 152.7(6) . .
C18 O10 Dy2 127.8(4) . .
C18 O10 Dy1 120.8(4) . .
Dy2 O10 Dy1 109.6(2) . .
C28 O12 Dy1 122.5(5) . .
C28 O12 Na16 105.7(5) . .
Dy1 O12 Na16 129.5(3) . .
C28 O12 Na7 75.4(5) . 2_667
Dy1 O12 Na7 152.4(3) . 2_667
Na16 O12 Na7 48.57(17) . 2_667
C28 O11 Na7 104.4(5) . 2_667
C29 O13 Dy1 120.3(5) . .
C29 O13 Na14 109.0(5) . .
Dy1 O13 Na14 126.9(2) . .
C29 O14 Na3 123.4(5) . .
C33 O15 Dy2 123.0(5) . .
C33 O16 Na15 118.6(5) . .
C34 O17 Dy2 127.0(6) . .
C1A O1A Dy4 127.7(5) . .
C1A O1A Dy3 121.0(5) . .
Dy4 O1A Dy3 109.8(2) . .
C10A O2A Dy3 122.1(7) . .
C12A O4A Dy3 121.2(5) . .
C12A O5A Na1 125.0(5) . .
C15A O6A Dy4 126.0(6) . .
C17A O8A Dy4 123.3(5) . .
C21A O11A Dy3 126.0(5) . .
C21A O11A Dy4 122.4(5) . .
Dy3 O11A Dy4 110.0(2) . .
C30A O12A Dy3 125.5(5) . .
C32A O14A Dy3 126.1(5) . .
C32A O15A Na3 146.8(6) . .
C35A O16A Dy4 121.0(6) . .
C35A O17A Na9 126.9(6) . .
C37A O18A Dy4 120.7(5) . .
C37A O18A Na6 92.7(5) . .
Dy4 O18A Na6 146.6(3) . .
C37A O19A Na8 151.6(6) . .
C37A O19A Na6 85.7(5) . .
Na8 O19A Na6 83.2(2) . .
C1B O1B Dy5 122.5(5) . .
C1B O1B Dy6 127.1(5) . .
Dy5 O1B Dy6 108.7(2) . .
C10B O2B Dy5 122.4(5) . .
C10B O3B Na11 113.8(6) . .
C12B O4B Dy5 121.9(5) . .
C12B O4B Na1 90.7(5) . 1_665
Dy5 O4B Na1 147.1(3) . 1_665
C12B O5B Na4 133.0(5) . .
C12B O5B Na1 88.2(5) . 1_665
Na4 O5B Na1 118.4(3) . 1_665
C15B O6B Dy6 123.5(5) . .
C17B O8B Dy6 125.3(5) . .
C17B O8B Na10 96.4(5) . 2_677
Dy6 O8B Na10 136.5(3) . 2_677
C17B O9B Na7 133.8(6) . .
C17B O9B Na10 88.8(5) . 2_677
Na7 O9B Na10 135.4(3) . 2_677
C21B O11B Dy5 128.2(5) . .
C21B O11B Dy6 121.0(5) . .
Dy5 O11B Dy6 109.2(2) . .
C30B O12B Dy5 124.9(5) . .
C30B O13B Na17 105.0(5) . 2_777
C30B O13B Na16 121.6(5) . 1_665
Na17 O13B Na16 133.4(3) 2_777 1_665
C32B O14B Dy5 125.9(6) . .
C35B O16B Dy6 122.7(6) . .
C35B O17B Na2 117.8(6) . .
C37B O18B Dy6 121.5(5) . .
C37B O19B Na2 137.9(5) . 2_677
C37B O19B Na10 125.1(5) . .
Na2 O19B Na10 94.6(2) 2_677 .
C1C O1C Dy8 126.8(5) . .
C1C O1C Dy7 122.4(5) . .
Dy8 O1C Dy7 109.8(2) . .
C10C O2C Dy8 124.0(6) . .
C12C O4C Dy8 124.1(7) . .
C15C O6C Dy7 122.9(5) . .
C15C O7C Na6 126.1(6) . 2_436
C17C O8C Dy7 123.2(5) . .
C17C O9C Na8 118.8(6) . .
C21C O11C Dy7 126.2(5) . .
C21C O11C Dy8 122.5(5) . .
Dy7 O11C Dy8 110.3(2) . .
C30C O12C Dy8 123.6(6) . .
C30C O13C Na13 116.4(6) . .
C32C O14C Dy8 121.7(5) . .
C32C O14C Na3 90.6(5) . 1_445
Dy8 O14C Na3 147.3(3) . 1_445
C32C O15C Na3 86.3(6) . 1_445
N22C C34C C35C 110.6(8) . .
C37C O18C Dy7 122.0(6) . .
O1 C1 C6 120.8(8) . .
O1 C1 C2 119.7(7) . .
C6 C1 C2 119.5(7) . .
C3 C2 C1 118.9(8) . .
C3 C2 C8 118.9(8) . .
C1 C2 C8 122.1(7) . .
C2 C3 C4 123.2(9) . .
C5 C4 C3 116.0(8) . .
C5 C4 C7 121.2(9) . .
C3 C4 C7 122.8(9) . .
C4 C5 C6 123.6(8) . .
C1 C6 C5 118.9(8) . .
C1 C6 C13 119.4(7) . .
C5 C6 C13 121.7(8) . .
C2 C8 N1 114.5(6) . .
N1 C10 C12 114.3(7) . .
O5 C12 O4 123.7(9) . .
O5 C12 C10 118.2(8) . .
O4 C12 C10 118.0(7) . .
N1 C9 C11 112.4(7) . .
O2 C11 O3 124.9(8) . .
O2 C11 C9 117.4(7) . .
O3 C11 C9 117.4(8) . .
C6 C13 N2 114.9(7) . .
N2 C14 C16 113.1(7) . .
O9 C16 O8 124.2(8) . .
O9 C16 C14 118.2(8) . .
O8 C16 C14 117.5(7) . .
O9 C16 Na7 63.4(5) . 2_667
O8 C16 Na7 71.8(5) . 2_667
C14 C16 Na7 148.2(6) . 2_667
O9 C16 Na16 88.1(5) . .
O8 C16 Na16 84.7(5) . .
C14 C16 Na16 101.4(6) . .
Na7 C16 Na16 47.4(2) 2_667 .
N2 C15 C17 111.1(7) . .
O7 C17 O6 124.4(8) . .
O7 C17 C15 119.2(7) . .
O6 C17 C15 116.3(7) . .
O10 C18 C19 119.9(7) . .
O10 C18 C23 119.9(6) . .
C19 C18 C23 120.2(7) . .
C18 C19 C20 118.5(7) . .
C18 C19 C25 120.4(7) . .
C20 C19 C25 120.8(7) . .
C21 C20 C19 121.9(7) . .
C22 C21 C20 118.0(7) . .
C22 C21 C24 121.2(8) . .
C20 C21 C24 120.7(8) . .
C21 C22 C23 122.0(8) . .
C22 C23 C18 119.1(7) . .
C22 C23 C30 120.5(7) . .
C18 C23 C30 120.3(7) . .
C19 C25 N3 115.9(6) . .
N3 C26 C28 110.6(6) . .
O11 C28 O12 124.9(8) . .
O11 C28 C26 119.3(7) . .
O12 C28 C26 115.8(7) . .
O11 C28 Na7 51.3(4) . 2_667
O12 C28 Na7 79.6(5) . 2_667
C26 C28 Na7 152.4(6) . 2_667
N3 C27 C29 110.0(6) . .
O14 C29 O13 123.3(7) . .
O14 C29 C27 119.3(7) . .
O13 C29 C27 117.4(7) . .
N4 C30 C23 114.0(7) . .
C33 C31 N4 112.9(7) . .
O15 C33 O16 124.1(8) . .
O15 C33 C31 119.2(7) . .
O16 C33 C31 116.7(7) . .
N4 C32 C34 113.2(7) . .
O18 C34 O17 127.2(9) . .
O18 C34 C32 116.0(8) . .
O17 C34 C32 116.6(7) . .
O1A C1A C2A 120.3(8) . .
O1A C1A C6A 120.0(7) . .
C2A C1A C6A 119.7(7) . .
C1A C2A C3A 119.6(8) . .
C1A C2A C8A 120.4(7) . .
C3A C2A C8A 119.8(7) . .
C4A C3A C2A 121.4(8) . .
C3A C4A C5A 117.8(8) . .
C3A C4A C7A 120.6(8) . .
C5A C4A C7A 121.6(9) . .
C6A C5A C4A 122.4(9) . .
C5A C6A C1A 119.0(8) . .
C5A C6A C13A 121.3(8) . .
C1A C6A C13A 119.6(7) . .
C2A C8A N1A 115.0(7) . .
N1A C9A C10A 111.0(8) . .
O3A C10A O2A 121.6(12) . .
O3A C10A C9A 122.5(10) . .
O2A C10A C9A 115.9(9) . .
N1A C11A C12A 111.9(6) . .
O5A C12A O4A 124.1(8) . .
O5A C12A C11A 119.7(7) . .
O4A C12A C11A 116.2(7) . .
C6A C13A N2A 113.8(7) . .
N2A C14A C15A 112.7(7) . .
O7A C15A O6A 126.4(9) . .
O7A C15A C14A 115.7(8) . .
O6A C15A C14A 117.8(7) . .
N2A C16A C17A 111.8(7) . .
O9A C17A O8A 123.9(8) . .
O9A C17A C16A 118.0(8) . .
O8A C17A C16A 118.1(8) . .
O11A C21A C22A 120.4(8) . .
O11A C21A C26A 119.2(7) . .
C22A C21A C26A 120.4(7) . .
C23A C22A C21A 119.8(8) . .
C23A C22A C33A 121.0(8) . .
C21A C22A C33A 119.2(7) . .
C22A C23A C24A 121.8(8) . .
C25A C24A C23A 116.1(8) . .
C25A C24A C27A 121.0(9) . .
C23A C24A C27A 122.9(8) . .
C26A C25A C24A 123.8(9) . .
C25A C26A C21A 118.1(8) . .
C25A C26A C28A 120.0(8) . .
C21A C26A C28A 121.9(7) . .
N21A C28A C26A 114.3(7) . .
N21A C29A C30A 112.7(7) . .
O13A C30A O12A 124.7(7) . .
O13A C30A C29A 118.4(7) . .
O12A C30A C29A 116.8(7) . .
N21A C31A C32A 115.3(7) . .
O15A C32A O14A 125.3(8) . .
O15A C32A C31A 118.6(7) . .
O14A C32A C31A 116.0(7) . .
N22A C33A C22A 112.7(7) . .
N22A C34A C35A 111.3(7) . .
O16A C35A O17A 121.6(9) . .
O16A C35A C34A 119.7(8) . .
O17A C35A C34A 118.6(8) . .
N22A C36A C37A 109.3(7) . .
O19A C37A O18A 122.5(8) . .
O19A C37A C36A 119.0(8) . .
O18A C37A C36A 118.5(8) . .
O19A C37A Na6 67.3(5) . .
O18A C37A Na6 59.5(4) . .
C36A C37A Na6 159.3(6) . .
O1B C1B C2B 121.2(8) . .
O1B C1B C6B 120.6(7) . .
C2B C1B C6B 118.1(7) . .
C3B C2B C1B 120.8(9) . .
C3B C2B C8B 119.8(8) . .
C1B C2B C8B 119.3(8) . .
C2B C3B C4B 122.0(9) . .
C3B C4B C5B 117.3(8) . .
C3B C4B C7B 121.5(10) . .
C5B C4B C7B 121.2(10) . .
C6B C5B C4B 122.0(9) . .
C5B C6B C1B 119.7(8) . .
C5B C6B C13B 120.0(8) . .
C1B C6B C13B 120.2(7) . .
N1B C8B C2B 113.6(7) . .
N1B C9B C10B 110.2(7) . .
O3B C10B O2B 123.5(8) . .
O3B C10B C9B 119.3(8) . .
O2B C10B C9B 117.2(7) . .
N1B C11B C12B 108.2(6) . .
O5B C12B O4B 123.5(8) . .
O5B C12B C11B 118.1(7) . .
O4B C12B C11B 118.4(7) . .
O5B C12B Na1 64.7(5) . 1_665
O4B C12B Na1 61.6(4) . 1_665
C11B C12B Na1 161.4(6) . 1_665
C6B C13B N2B 112.1(7) . .
N2B C14B C15B 111.6(7) . .
O7B C15B O6B 125.5(8) . .
O7B C15B C14B 118.3(8) . .
O6B C15B C14B 116.1(8) . .
N2B C16B C17B 113.7(7) . .
O9B C17B O8B 122.6(8) . .
O9B C17B C16B 121.3(8) . .
O8B C17B C16B 116.1(7) . .
O9B C17B Na10 65.2(5) . 2_677
O8B C17B Na10 57.4(4) . 2_677
C16B C17B Na10 173.4(6) . 2_677
O11B C21B C22B 121.4(7) . .
O11B C21B C26B 120.3(7) . .
C22B C21B C26B 118.3(7) . .
C21B C22B C23B 120.0(7) . .
C21B C22B C33B 121.1(7) . .
C23B C22B C33B 118.9(7) . .
C22B C23B C24B 122.0(7) . .
C25B C24B C23B 116.6(7) . .
C25B C24B C27B 123.2(8) . .
C23B C24B C27B 120.2(8) . .
C26B C25B C24B 123.0(8) . .
C25B C26B C21B 120.1(8) . .
C25B C26B C28B 120.2(7) . .
C21B C26B C28B 119.5(7) . .
N21B C28B C26B 113.8(7) . .
N21B C29B C30B 110.9(6) . .
O12B C30B O13B 125.0(8) . .
O12B C30B C29B 117.5(7) . .
O13B C30B C29B 117.4(7) . .
N21B C31B C32B 114.2(7) . .
O15B C32B O14B 125.1(9) . .
O15B C32B C31B 118.4(8) . .
O14B C32B C31B 116.4(8) . .
N22B C33B C22B 113.1(6) . .
N22B C34B C35B 109.4(7) . .
O17B C35B O16B 125.6(9) . .
O17B C35B C34B 118.2(8) . .
O16B C35B C34B 116.1(7) . .
O17B C35B Na2 41.3(4) . .
O16B C35B Na2 93.6(5) . .
C34B C35B Na2 137.4(6) . .
N22B C36B C37B 110.2(6) . .
O19B C37B O18B 125.5(7) . .
O19B C37B C36B 117.5(7) . .
O18B C37B C36B 116.9(7) . .
O1C C1C C6C 121.4(7) . .
O1C C1C C2C 120.5(7) . .
C6C C1C C2C 118.0(8) . .
C3C C2C C1C 119.8(8) . .
C3C C2C C8C 120.7(8) . .
C1C C2C C8C 119.5(8) . .
C4C C3C C2C 121.8(8) . .
C3C C4C C5C 118.3(8) . .
C3C C4C C7C 120.6(9) . .
C5C C4C C7C 121.1(9) . .
C4C C5C C6C 121.4(8) . .
C1C C6C C5C 120.5(8) . .
C1C C6C C13C 120.0(7) . .
C5C C6C C13C 119.2(8) . .
N1C C8C C2C 115.4(7) . .
N1C C9C C10C 112.2(7) . .
O3C C10C O2C 123.5(9) . .
O3C C10C C9C 118.0(8) . .
O2C C10C C9C 118.5(9) . .
N1C C11C C12C 111.3(7) . .
O5C C12C O4C 125.6(11) . .
O5C C12C C11C 117.1(9) . .
O4C C12C C11C 117.2(8) . .
N2C C13C C6C 115.6(7) . .
N2C C14C C15C 108.8(7) . .
O7C C15C O6C 127.3(8) . .
O7C C15C C14C 117.6(7) . .
O6C C15C C14C 115.1(7) . .
N2C C16C C17C 111.1(7) . .
O9C C17C O8C 125.4(8) . .
O9C C17C C16C 119.6(8) . .
O8C C17C C16C 114.9(7) . .
O9C C17C Na8 40.6(4) . .
O8C C17C Na8 95.9(5) . .
C16C C17C Na8 136.5(6) . .
O11C C21C C22C 120.5(8) . .
O11C C21C C26C 120.3(8) . .
C22C C21C C26C 119.1(8) . .
C21C C22C C23C 119.9(9) . .
C21C C22C C33C 121.7(8) . .
C23C C22C C33C 118.4(8) . .
C24C C23C C22C 120.6(9) . .
C25C C24C C23C 119.2(8) . .
C25C C24C C27C 120.9(10) . .
C23C C24C C27C 119.8(10) . .
C24C C25C C26C 121.1(9) . .
C21C C26C C25C 120.0(9) . .
C21C C26C C28C 121.3(8) . .
C25C C26C C28C 118.7(8) . .
C26C C28C N21C 114.4(7) . .
N21C C29C C30C 108.3(7) . .
O13C C30C O12C 125.8(8) . .
O13C C30C C29C 117.0(8) . .
O12C C30C C29C 117.1(8) . .
N21C C31C C32C 110.1(7) . .
O15C C32C O14C 124.6(9) . .
O15C C32C C31C 118.2(8) . .
O14C C32C C31C 117.2(7) . .
O15C C32C Na3 66.8(5) . 1_445
O14C C32C Na3 62.1(5) . 1_445
C31C C32C Na3 159.7(6) . 1_445
C22C C33C N22C 118.2(8) . .
C35C O16C Dy7 124.7(6) . .
O17C C35C O16C 122.4(10) . .
O17C C35C C34C 118.8(9) . .
O16C C35C C34C 118.6(8) . .
N22C C36C C37C 112.9(7) . .
O19C C37C O18C 123.2(10) . .
O19C C37C C36C 117.8(9) . .
O18C C37C C36C 119.0(9) . .
Na2 O2W Na10 89.7(2) . 2_677
Na6 O4W Na8 78.7(2) . .
Na6 O6W Na8 80.0(2) . .
Na1 O7W Na14 98.8(3) . .
Na5 O8W Na4 88.7(2) . 1_455
Na5 O8W Na17 122.4(3) . 2_677
Na4 O8W Na17 112.0(3) 1_455 2_677
Na11 O9W Na13 88.9(3) . 1_675
Na4 O12W Na5 93.9(3) . 1_655
Na5 O16W Na2 89.5(3) . .
Na13 O18W Na11 87.9(3) . 1_435
Na12 O24W Na10 96.7(4) . 1_545
Na7 O25W Na12 80.9(3) . 2_667
Na10 O28W Na12 88.0(3) . 1_565
Na12 O46W Na12 99.5(5) . 2_667
O10W C1W O10Y 111.0(10) . .
O51W C3S O51Y 120(2) . .

loop_
_geom_bond_atom_site_label_1
_geom_bond_atom_site_label_2
_geom_bond_distance
_geom_bond_site_symmetry_2
Dy1 O1 2.301(5) .
Dy1 O2 2.321(5) .
Dy1 O4 2.338(5) .
Dy1 O10 2.343(5) .
Dy1 O12 2.349(5) .
Dy1 O13 2.379(5) .
Dy1 N3 2.520(6) .
Dy1 N1 2.560(7) .
Dy1 Dy2 3.7819(5) .
Dy2 O10 2.284(5) .
Dy2 O15 2.327(5) .
Dy2 O1 2.330(5) .
Dy2 O8 2.330(6) .
Dy2 O6 2.357(6) .
Dy2 O17 2.388(6) .
Dy2 N4 2.568(7) .
Dy2 N2 2.608(7) .
Dy3 O11A 2.279(5) .
Dy3 O12A 2.311(6) .
Dy3 O14A 2.334(5) .
Dy3 O1A 2.340(6) .
Dy3 O2A 2.349(6) .
Dy3 O4A 2.379(6) .
Dy3 N1A 2.530(6) .
Dy3 N21A 2.554(6) .
Dy3 Dy4 3.7868(6) .
Dy4 O1A 2.289(5) .
Dy4 O8A 2.340(6) .
Dy4 O16A 2.344(6) .
Dy4 O11A 2.344(5) .
Dy4 O18A 2.346(6) .
Dy4 O6A 2.375(6) .
Dy4 N2A 2.555(7) .
Dy4 N22A 2.584(6) .
Dy5 O11B 2.311(5) .
Dy5 O1B 2.323(5) .
Dy5 O14B 2.329(6) .
Dy5 O12B 2.330(5) .
Dy5 O4B 2.364(5) .
Dy5 O2B 2.374(6) .
Dy5 N21B 2.570(7) .
Dy5 N1B 2.577(7) .
Dy5 Dy6 3.7959(5) .
Dy6 O8B 2.314(5) .
Dy6 O6B 2.340(6) .
Dy6 O11B 2.344(5) .
Dy6 O1B 2.347(5) .
Dy6 O18B 2.350(5) .
Dy6 O16B 2.381(6) .
Dy6 N22B 2.546(6) .
Dy6 N2B 2.550(7) .
Dy7 O11C 2.306(5) .
Dy7 O18C 2.324(6) .
Dy7 O16C 2.336(6) .
Dy7 O1C 2.350(5) .
Dy7 O8C 2.362(6) .
Dy7 O6C 2.388(5) .
Dy7 N2C 2.526(6) .
Dy7 N22C 2.570(7) .
Dy7 Dy8 3.8101(5) .
Dy8 O1C 2.306(5) .
Dy8 O4C 2.333(6) .
Dy8 O11C 2.336(5) .
Dy8 O2C 2.352(6) .
Dy8 O12C 2.365(6) .
Dy8 O14C 2.375(6) .
Dy8 N1C 2.557(7) .
Dy8 N21C 2.570(7) .
Na1 O5 2.279(7) .
Na1 O7W 2.383(7) .
Na1 O5A 2.403(7) .
Na1 O4B 2.416(6) 1_445
Na1 O27W 2.459(8) .
Na1 O5B 2.484(7) 1_445
Na1 C12B 2.745(9) 1_445
Na1 Na14 3.926(7) .
Na1 Na4 4.096(5) 1_445
Na2 O7 2.257(7) .
Na2 O17B 2.311(7) .
Na2 O19B 2.337(7) 2_677
Na2 Na15 2.416(7) .
Na2 O2W 2.446(7) .
Na2 O16W 2.800(8) .
Na2 C35B 3.098(9) .
Na2 Na10 3.464(5) 2_677
Na2 Na5 3.562(5) .
Na3 O15A 2.290(7) .
Na3 O36W 2.334(8) .
Na3 O14 2.397(7) .
Na3 Na14 2.423(7) .
Na3 O14C 2.431(7) 1_665
Na3 O15C 2.534(8) 1_665
Na3 C32C 2.751(10) 1_665
Na4 O5B 2.284(6) .
Na4 O12W 2.316(7) .
Na4 O5W 2.317(7) .
Na4 Na14 2.446(7) 1_665
Na4 O8W 2.465(7) 1_655
Na4 Na5 3.412(5) 1_655
Na4 Na1 4.096(5) 1_665
Na5 O16W 2.225(7) .
Na5 O12W 2.354(7) 1_455
Na5 O15W 2.361(8) .
Na5 O8W 2.414(7) .
Na5 Na15 2.455(7) .
Na5 O34W 2.919(12) .
Na5 Na4 3.412(5) 1_455
Na6 O19W 2.295(8) .
Na6 O18A 2.373(7) .
Na6 O7C 2.386(7) 2_436
Na6 O6W 2.439(7) .
Na6 O4W 2.461(7) .
Na6 O19A 2.546(7) .
Na6 C37A 2.751(9) .
Na6 Na8 3.157(5) .
Na7 O9B 2.237(7) .
Na7 O11 2.332(8) 2_667
Na7 Na16 2.366(7) 2_667
Na7 O9 2.480(7) 2_667
Na7 O25W 2.497(10) .
Na7 O8 2.667(7) 2_667
Na7 C16 2.774(9) 2_667
Na7 C28 2.895(9) 2_667
Na7 O12 2.942(7) 2_667
Na7 Na12 3.340(7) 2_667
Na8 O19A 2.194(7) .
Na8 O9C 2.299(7) .
Na8 O30W 2.372(10) .
Na8 O45W 2.413(11) .
Na8 O6W 2.473(7) .
Na8 O4W 2.518(7) .
Na8 C17C 3.095(9) .
Na9 O31W 2.342(8) .
Na9 O31W 2.342(8) 2_446
Na9 O17A 2.487(6) .
Na9 O17A 2.487(6) 2_446
Na9 O35W 2.562(10) 2_446
Na9 O35W 2.562(10) .
Na10 O19B 2.375(7) .
Na10 O24W 2.384(9) 1_565
Na10 O8B 2.398(7) 2_677
Na10 O2W 2.466(8) 2_677
Na10 O28W 2.498(10) .
Na10 O9B 2.569(7) 2_677
Na10 C17B 2.830(10) 2_677
Na10 Na2 3.464(5) 2_677
Na10 Na12 3.496(7) 1_565
Na11 O22W 2.402(11) .
Na11 O9W 2.463(9) .
Na11 O3B 2.490(9) .
Na11 O17W 2.566(11) .
Na11 O18W 2.590(10) 1_675
Na11 O23W 2.731(13) .
Na11 Na13 3.492(10) 1_675
Na12 O24W 2.293(10) .
Na12 O9 2.332(8) .
Na12 O46W 2.344(14) .
Na12 O46W 2.489(13) 2_667
Na12 O28W 2.533(10) 1_545
Na12 O25W 2.649(11) 2_667
Na12 Na7 3.340(7) 2_667
Na12 Na10 3.496(7) 1_545
Na12 Na12 3.689(12) 2_667
Na13 O13C 2.393(9) .
Na13 O21W 2.409(11) 1_445
Na13 O18W 2.442(10) .
Na13 O9W 2.522(10) 1_435
Na13 O32W 2.601(13) .
Na13 O38W 2.963(16) .
Na13 Na11 3.492(10) 1_435
Na14 Na4 2.446(7) 1_445
Na14 O7W 2.776(10) .
Na14 O13 2.826(8) .
Na15 O26W 2.793(10) .
Na15 O16 2.938(9) .
Na16 Na7 2.366(7) 2_667
Na16 O12 2.803(8) .
Na16 O13B 2.810(9) 1_445
Na16 C16 3.077(11) .
Na17 O13B 2.727(9) 2_777
Na17 O8W 2.730(9) 2_677
N1 C9 1.481(10) .
N1 C10 1.484(10) .
N1 C8 1.518(10) .
N2 C15 1.462(10) .
N2 C13 1.479(11) .
N2 C14 1.487(11) .
N3 C26 1.468(9) .
N3 C27 1.482(10) .
N3 C25 1.492(9) .
N4 C31 1.475(10) .
N4 C32 1.480(10) .
N4 C30 1.518(10) .
N1A C11A 1.448(10) .
N1A C9A 1.460(10) .
N1A C8A 1.505(10) .
N2A C16A 1.485(11) .
N2A C14A 1.486(10) .
N2A C13A 1.510(10) .
N21A C31A 1.464(10) .
N21A C29A 1.489(10) .
N21A C28A 1.503(10) .
N22A C34A 1.481(10) .
N22A C36A 1.490(11) .
N22A C33A 1.498(10) .
N1B C9B 1.486(11) .
N1B C8B 1.497(10) .
N1B C11B 1.507(10) .
N2B C16B 1.436(10) .
N2B C14B 1.472(11) .
N2B C13B 1.533(10) .
N21B C31B 1.459(10) .
N21B C29B 1.468(10) .
N21B C28B 1.489(10) .
N22B C36B 1.469(10) .
N22B C33B 1.485(9) .
N22B C34B 1.497(10) .
N1C C11C 1.462(11) .
N1C C9C 1.466(11) .
N1C C8C 1.478(10) .
N2C C14C 1.456(10) .
N2C C13C 1.460(10) .
N2C C16C 1.502(10) .
N21C C31C 1.476(10) .
N21C C28C 1.484(10) .
N21C C29C 1.494(10) .
N22C C34C 1.470(12) .
N22C C36C 1.475(11) .
N22C C33C 1.515(10) .
O1 C1 1.359(9) .
O4 C12 1.293(10) .
O5 C12 1.249(10) .
O2 C11 1.255(10) .
O3 C11 1.255(10) .
O8 C16 1.279(10) .
O8 Na7 2.667(7) 2_667
O9 C16 1.248(10) .
O9 Na7 2.480(7) 2_667
O6 C17 1.294(9) .
O7 C17 1.211(10) .
O10 C18 1.368(9) .
O12 C28 1.262(10) .
O12 Na7 2.942(7) 2_667
O11 C28 1.231(9) .
O11 Na7 2.332(7) 2_667
O13 C29 1.279(9) .
O14 C29 1.247(10) .
O15 C33 1.251(10) .
O16 C33 1.272(10) .
O17 C34 1.275(11) .
O18 C34 1.239(10) .
O1A C1A 1.364(9) .
O2A C10A 1.266(13) .
O3A C10A 1.253(15) .
O4A C12A 1.277(9) .
O5A C12A 1.226(10) .
O6A C15A 1.264(11) .
O7A C15A 1.252(10) .
O8A C17A 1.274(10) .
O9A C17A 1.248(11) .
O11A C21A 1.373(9) .
O12A C30A 1.268(9) .
O13A C30A 1.240(10) .
O14A C32A 1.276(9) .
O15A C32A 1.236(9) .
O16A C35A 1.262(11) .
O17A C35A 1.268(10) .
O18A C37A 1.287(10) .
O19A C37A 1.253(11) .
O1B C1B 1.365(9) .
O2B C10B 1.284(10) .
O3B C10B 1.243(10) .
O4B C12B 1.276(10) .
O4B Na1 2.416(6) 1_665
O5B C12B 1.250(10) .
O5B Na1 2.484(7) 1_665
O6B C15B 1.272(10) .
O7B C15B 1.238(11) .
O8B C17B 1.259(10) .
O8B Na10 2.398(7) 2_677
O9B C17B 1.240(10) .
O9B Na10 2.569(7) 2_677
O11B C21B 1.362(9) .
O12B C30B 1.252(10) .
O13B C30B 1.259(9) .
O13B Na17 2.727(9) 2_777
O13B Na16 2.810(9) 1_665
O14B C32B 1.267(10) .
O15B C32B 1.223(11) .
O16B C35B 1.268(10) .
O17B C35B 1.250(10) .
O18B C37B 1.270(9) .
O19B C37B 1.242(10) .
O19B Na2 2.337(7) 2_677
O1C C1C 1.353(10) .
O2C C10C 1.263(11) .
O3C C10C 1.258(12) .
O4C C12C 1.262(11) .
O5C C12C 1.253(12) .
O6C C15C 1.259(10) .
O7C C15C 1.240(10) .
O7C Na6 2.386(7) 2_436
O8C C17C 1.273(10) .
O9C C17C 1.242(10) .
O11C C21C 1.355(10) .
O12C C30C 1.254(10) .
O13C C30C 1.232(10) .
O14C C32C 1.262(10) .
O14C Na3 2.431(7) 1_445
O15C C32C 1.245(10) .
O15C Na3 2.534(8) 1_445
C34C C35C 1.494(14) .
O17C C35C 1.257(11) .
O18C C37C 1.267(11) .
O19C C37C 1.257(12) .
C1 C6 1.394(11) .
C1 C2 1.421(11) .
C2 C3 1.402(11) .
C2 C8 1.480(11) .
C3 C4 1.403(13) .
C4 C5 1.383(13) .
C4 C7 1.490(12) .
C5 C6 1.417(11) .
C6 C13 1.475(12) .
C10 C12 1.491(13) .
C9 C11 1.513(11) .
C14 C16 1.498(12) .
C16 Na7 2.774(9) 2_667
C15 C17 1.530(12) .
C18 C19 1.383(10) .
C18 C23 1.405(10) .
C19 C20 1.412(11) .
C19 C25 1.489(11) .
C20 C21 1.397(12) .
C21 C22 1.366(11) .
C21 C24 1.523(11) .
C22 C23 1.403(10) .
C23 C30 1.524(11) .
C26 C28 1.512(11) .
C28 Na7 2.895(9) 2_667
C27 C29 1.515(11) .
C31 C33 1.473(12) .
C32 C34 1.543(13) .
C1A C2A 1.377(11) .
C1A C6A 1.410(12) .
C2A C3A 1.405(11) .
C2A C8A 1.500(12) .
C3A C4A 1.381(12) .
C4A C5A 1.387(12) .
C4A C7A 1.522(11) .
C5A C6A 1.379(11) .
C6A C13A 1.500(11) .
C9A C10A 1.513(15) .
C11A C12A 1.517(11) .
C14A C15A 1.525(13) .
C16A C17A 1.517(12) .
C21A C22A 1.381(11) .
C21A C26A 1.400(11) .
C22A C23A 1.375(11) .
C22A C33A 1.514(12) .
C23A C24A 1.412(13) .
C24A C25A 1.383(12) .
C24A C27A 1.508(12) .
C25A C26A 1.378(11) .
C26A C28A 1.507(12) .
C29A C30A 1.524(11) .
C31A C32A 1.531(12) .
C34A C35A 1.496(13) .
C36A C37A 1.501(12) .
C1B C2B 1.399(12) .
C1B C6B 1.408(12) .
C2B C3B 1.365(12) .
C2B C8B 1.505(12) .
C3B C4B 1.378(14) .
C4B C5B 1.403(13) .
C4B C7B 1.492(13) .
C5B C6B 1.372(11) .
C6B C13B 1.485(12) .
C9B C10B 1.511(12) .
C11B C12B 1.516(11) .
C12B Na1 2.745(9) 1_665
C14B C15B 1.530(11) .
C16B C17B 1.523(12) .
C17B Na10 2.830(10) 2_677
C21B C22B 1.382(11) .
C21B C26B 1.422(11) .
C22B C23B 1.403(10) .
C22B C33B 1.505(11) .
C23B C24B 1.403(11) .
C24B C25B 1.382(11) .
C24B C27B 1.501(11) .
C25B C26B 1.369(11) .
C26B C28B 1.524(11) .
C29B C30B 1.526(11) .
C31B C32B 1.526(12) .
C34B C35B 1.507(12) .
C36B C37B 1.526(10) .
C1C C6C 1.392(12) .
C1C C2C 1.426(11) .
C2C C3C 1.390(12) .
C2C C8C 1.503(11) .
C3C C4C 1.381(13) .
C4C C5C 1.389(12) .
C4C C7C 1.516(12) .
C5C C6C 1.395(11) .
C6C C13C 1.486(11) .
C9C C10C 1.535(13) .
C11C C12C 1.526(14) .
C14C C15C 1.552(12) .
C16C C17C 1.507(12) .
C21C C22C 1.387(12) .
C21C C26C 1.401(12) .
C22C C23C 1.419(13) .
C22C C33C 1.420(13) .
C23C C24C 1.388(14) .
C24C C25C 1.372(13) .
C24C C27C 1.535(13) .
C25C C26C 1.406(12) .
C26C C28C 1.482(12) .
C29C C30C 1.561(12) .
C31C C32C 1.516(12) .
C32C Na3 2.751(10) 1_445
O16C C35C 1.266(11) .
C36C C37C 1.485(13) .
O2W Na10 2.466(8) 2_677
O8W Na4 2.465(7) 1_455
O8W Na17 2.730(9) 2_677
O9W Na13 2.522(10) 1_675
O12W Na5 2.354(7) 1_655
O18W Na11 2.590(10) 1_435
O21W Na13 2.409(11) 1_665
O24W Na10 2.384(9) 1_545
O25W Na12 2.649(11) 2_667
O28W Na12 2.533(10) 1_565
O46W Na12 2.489(13) 2_667
C1W O10W 1.430(12) .
C1W O10Y 1.504(19) .
O51W C3S 1.37(3) .
O51Y C3S 1.41(4) .
